data_4083722
loop_
_publ_author_name
'Tohm\'e, Ayham'
'Sahnoune, Hiba'
'Roisnel, Thierry'
'Dorcet, Vincent'
'Halet, Jean-Fran\,cois'
'Paul, Fr\'ed\'eric'

_publ_section_title
;
 Selenophosphine Derivatives with Pendant Electron-Rich
 Fe(\k2-dppe)(\h5-C5Me5)C\\tb C-- Substituents
;
_journal_name_full Organometallics
_journal_page_first 140623083706006
_journal_paper_doi 10.1021/om500211e
_journal_year 2014
_chemical_absolute_configuration ad
_chemical_compound_source 'synthesis as described'
_chemical_formula_moiety 'C132 H129 Fe3 P7 Se'
_chemical_formula_sum 'C132 H129 Fe3 P7 Se'
_chemical_formula_weight 2178.65
_chemical_name_systematic
;
 ?
;
_space_group_IT_number 7
_symmetry_cell_setting monoclinic
_symmetry_Int_Tables_number 7
_symmetry_space_group_name_Hall 'P -2yc'
_symmetry_space_group_name_H-M 'P 1 c 1'
_atom_sites_solution_hydrogens geom
_atom_sites_solution_primary direct
_atom_sites_solution_secondary difmap
_audit_conform_dict_location ftp://ftp.iucr.org/pub/cif_core.dic
_audit_conform_dict_name cif_core.dic
_audit_conform_dict_version 2.3
_audit_creation_date 2012-08-31T13:50:03-00:00
_audit_creation_method 'WinGX routine CIF_UPDATE'
_cell_angle_alpha 90
_cell_angle_beta 92.0260(10)
_cell_angle_gamma 90
_cell_formula_units_Z 2
_cell_length_a 10.5710(3)
_cell_length_b 17.2332(5)
_cell_length_c 33.7807(10)
_cell_measurement_reflns_used 8447
_cell_measurement_temperature 150(2)
_cell_measurement_theta_max 25.92
_cell_measurement_theta_min 2.26
_cell_measurement_wavelength 0.71073
_cell_volume 6150.1(3)
_computing_cell_refinement 'Bruker APEX2 (Bruker, 2006)'
_computing_data_collection 'Bruker APEX2 (Bruker, 2006)'
_computing_data_reduction 'Bruker APEX2 (Bruker, 2006)'
_computing_molecular_graphics 'Ortep-3 for Windows (Farrugia, 1997)'
_computing_publication_material
;
           WinGX publication routines (Farrugia, 1999),
           CRYSCAL (T. Roisnel, local program)
;
_computing_structure_refinement 'SHELXL-97 (Sheldrick, 1997)'
_computing_structure_solution 'SIR97 (Altomare et al., 1999)'
_diffrn_ambient_temperature 150(2)
_diffrn_detector 'CCD plate'
_diffrn_measured_fraction_theta_full 0.987
_diffrn_measured_fraction_theta_max 0.987
_diffrn_measurement_device_type 'APEXII, Bruker-AXS'
_diffrn_measurement_method 'CCD rotation images, thin slices'
_diffrn_radiation_monochromator graphite
_diffrn_radiation_probe x-ray
_diffrn_radiation_type MoK\a
_diffrn_radiation_wavelength 0.71073
_diffrn_reflns_av_R_equivalents 0.062
_diffrn_reflns_av_unetI/netI 0.0937
_diffrn_reflns_limit_h_max 13
_diffrn_reflns_limit_h_min -12
_diffrn_reflns_limit_k_max 21
_diffrn_reflns_limit_k_min -22
_diffrn_reflns_limit_l_max 43
_diffrn_reflns_limit_l_min -43
_diffrn_reflns_number 49875
_diffrn_reflns_theta_full 27.48
_diffrn_reflns_theta_max 27.48
_diffrn_reflns_theta_min 2.94
_exptl_absorpt_coefficient_mu 0.782
_exptl_absorpt_correction_T_max 0.896
_exptl_absorpt_correction_T_min 0.819
_exptl_absorpt_correction_type multi-scan
_exptl_absorpt_process_details
;
  [Sheldrick, G.M. (2002). SADABS Bruker AXS Inc., Madison, Wisconsin, USA]
;
_exptl_crystal_colour red
_exptl_crystal_density_diffrn 1.176
_exptl_crystal_density_method 'not measured'
_exptl_crystal_description prism
_exptl_crystal_F_000 2276
_exptl_crystal_size_max 0.5
_exptl_crystal_size_mid 0.27
_exptl_crystal_size_min 0.14
_platon_squeeze_details
;
;
_refine_diff_density_max 2.714
_refine_diff_density_min -1.029
_refine_diff_density_rms 0.123
_refine_ls_abs_structure_details 'Flack H D (1983), Acta Cryst. A39, 876-881'
_refine_ls_abs_structure_Flack 0.284(12)
_refine_ls_extinction_method none
_refine_ls_goodness_of_fit_ref 1.016
_refine_ls_hydrogen_treatment constr
_refine_ls_matrix_type full
_refine_ls_number_parameters 1219
_refine_ls_number_reflns 21151
_refine_ls_number_restraints 2
_refine_ls_restrained_S_all 1.016
_refine_ls_R_factor_all 0.0934
_refine_ls_R_factor_gt 0.0757
_refine_ls_shift/su_max 0.054
_refine_ls_shift/su_mean 0.001
_refine_ls_structure_factor_coef Fsqd
_refine_ls_weighting_details 'calc w=1/[\s^2^(Fo^2^)+(0.1394P)^2^+0.0000P] where P=(Fo^2^+2Fc^2^)/3'
_refine_ls_weighting_scheme calc
_refine_ls_wR_factor_gt 0.1955
_refine_ls_wR_factor_ref 0.2073
_reflns_number_gt 16673
_reflns_number_total 21151
_reflns_threshold_expression >2sigma(I)
_cod_data_source_file om500211e_si_002.cif
_cod_data_source_block 5c
_cod_original_sg_symbol_H-M 'P c'
_cod_database_code 4083722

loop_
_symmetry_equiv_pos_as_xyz
'x, y, z'
'x, -y, z+1/2'

loop_
_atom_site_label
_atom_site_type_symbol
_atom_site_fract_x
_atom_site_fract_y
_atom_site_fract_z
_atom_site_U_iso_or_equiv
_atom_site_adp_type
_atom_site_occupancy
_atom_site_symmetry_multiplicity
_atom_site_calc_flag
_atom_site_refinement_flags
P1 P 0.13914(18) 1.05638(10) 0.62109(5) 0.0230(4) Uani 1 1 d .
Se1 Se -0.04919(8) 1.09599(5) 0.62233(3) 0.0396(2) Uani 1 1 d .
Fe1 Fe 0.29774(8) 0.71755(5) 0.82642(3) 0.01348(19) Uani 1 1 d .
Fe2 Fe 0.70110(9) 1.45961(5) 0.63586(3) 0.0194(2) Uani 1 1 d .
Fe3 Fe 0.20197(8) 0.73040(5) 0.41068(3) 0.0147(2) Uani 1 1 d .
P2 P 0.49650(16) 0.75339(10) 0.82672(5) 0.0183(4) Uani 1 1 d .
P3 P 0.26416(16) 0.82245(9) 0.86058(5) 0.0175(4) Uani 1 1 d .
P4 P 0.79271(18) 1.35805(10) 0.66230(5) 0.0229(4) Uani 1 1 d .
P5 P 0.77951(17) 1.41815(11) 0.58111(5) 0.0226(4) Uani 1 1 d .
P6 P 0.00400(16) 0.76674(9) 0.40672(5) 0.0169(4) Uani 1 1 d .
P7 P 0.24215(16) 0.83436(9) 0.37656(5) 0.0172(4) Uani 1 1 d .
C1 C 0.3204(8) 0.9012(5) 0.6975(2) 0.0354(19) Uani 1 1 d .
H1 H 0.4026 0.8793 0.7006 0.043 Uiso 1 1 calc R
C2 C 0.2930(9) 0.9557(4) 0.6663(3) 0.039(2) Uani 1 1 d .
H2 H 0.3567 0.9671 0.648 0.047 Uiso 1 1 calc R
C3 C 0.1827(7) 0.9902(4) 0.66212(19) 0.0197(14) Uani 1 1 d .
C4 C 0.0852(7) 0.9690(4) 0.6876(2) 0.0285(16) Uani 1 1 d .
H4 H 0.0039 0.992 0.6845 0.034 Uiso 1 1 calc R
C5 C 0.1080(8) 0.9150(5) 0.7170(2) 0.0355(19) Uani 1 1 d .
H5 H 0.0413 0.9003 0.7336 0.043 Uiso 1 1 calc R
C6 C 0.2288(8) 0.8810(4) 0.7229(2) 0.0300(18) Uani 1 1 d .
C7 C 0.2509(7) 0.8275(4) 0.7543(2) 0.0239(15) Uani 1 1 d .
C8 C 0.2707(6) 0.7860(4) 0.7828(2) 0.0185(14) Uani 1 1 d .
C11 C 0.2965(9) 1.2633(5) 0.5965(3) 0.046(2) Uani 1 1 d .
H11 H 0.2736 1.3059 0.5799 0.055 Uiso 1 1 calc R
C12 C 0.2191(8) 1.2001(5) 0.5964(2) 0.0357(19) Uani 1 1 d .
H12 H 0.1446 1.1987 0.5798 0.043 Uiso 1 1 calc R
C13 C 0.2513(7) 1.1368(4) 0.6211(2) 0.0215(13) Uani 1 1 d .
C14 C 0.3577(8) 1.1421(5) 0.6457(3) 0.038(2) Uani 1 1 d .
H14 H 0.3769 1.1012 0.6638 0.046 Uiso 1 1 calc R
C15 C 0.4360(8) 1.2049(5) 0.6445(3) 0.038(2) Uani 1 1 d .
H15 H 0.511 1.205 0.6608 0.045 Uiso 1 1 calc R
C16 C 0.4104(8) 1.2687(4) 0.6204(2) 0.0284(17) Uani 1 1 d .
C17 C 0.4909(7) 1.3355(4) 0.6214(2) 0.0263(16) Uani 1 1 d .
C18 C 0.5710(7) 1.3872(4) 0.62547(19) 0.0245(15) Uani 1 1 d .
C21 C 0.0893(8) 0.9202(5) 0.5235(2) 0.0358(19) Uani 1 1 d .
H21 H 0.0195 0.8999 0.5084 0.043 Uiso 1 1 calc R
C22 C 0.0665(7) 0.9727(5) 0.5538(2) 0.0320(17) Uani 1 1 d .
H22 H -0.0169 0.9906 0.5581 0.038 Uiso 1 1 calc R
C23 C 0.1696(7) 0.9988(4) 0.57778(18) 0.0217(15) Uani 1 1 d .
C24 C 0.2929(8) 0.9801(4) 0.5670(2) 0.0313(18) Uani 1 1 d .
H24 H 0.3635 1.0032 0.5806 0.038 Uiso 1 1 calc R
C25 C 0.3120(7) 0.9279(5) 0.5364(2) 0.0309(17) Uani 1 1 d .
H25 H 0.396 0.9139 0.5302 0.037 Uiso 1 1 calc R
C26 C 0.2123(8) 0.8961(4) 0.5148(2) 0.0292(17) Uani 1 1 d .
C27 C 0.2304(8) 0.8427(4) 0.4821(2) 0.0265(16) Uani 1 1 d .
C28 C 0.2174(7) 0.7981(4) 0.45333(19) 0.0197(14) Uani 1 1 d .
C31 C 0.1249(7) 0.6589(4) 0.8176(2) 0.0204(6) Uani 1 1 d .
C32 C 0.2125(7) 0.6290(4) 0.7905(2) 0.0204(6) Uani 1 1 d .
C33 C 0.3151(7) 0.5983(4) 0.8124(2) 0.0204(6) Uani 1 1 d .
C34 C 0.2950(7) 0.6067(4) 0.8534(2) 0.0204(6) Uani 1 1 d .
C35 C 0.1757(7) 0.6444(4) 0.8569(2) 0.0204(6) Uani 1 1 d .
C36 C 0.0011(8) 0.6959(5) 0.8063(3) 0.038(2) Uani 1 1 d .
H36A H 0.0151 0.7386 0.7878 0.057 Uiso 1 1 calc R
H36B H -0.0378 0.7162 0.8301 0.057 Uiso 1 1 calc R
H36C H -0.0551 0.6573 0.7937 0.057 Uiso 1 1 calc R
C37 C 0.1909(9) 0.6262(4) 0.7462(2) 0.0345(19) Uani 1 1 d .
H37A H 0.2706 0.6371 0.7333 0.052 Uiso 1 1 calc R
H37B H 0.1277 0.6652 0.7381 0.052 Uiso 1 1 calc R
H37C H 0.1604 0.5745 0.7384 0.052 Uiso 1 1 calc R
C38 C 0.4206(8) 0.5489(4) 0.7955(2) 0.0310(18) Uani 1 1 d .
H38A H 0.3912 0.4952 0.7924 0.047 Uiso 1 1 calc R
H38B H 0.4949 0.5501 0.8137 0.047 Uiso 1 1 calc R
H38C H 0.4433 0.5696 0.7697 0.047 Uiso 1 1 calc R
C39 C 0.3727(7) 0.5695(4) 0.8868(2) 0.0272(16) Uani 1 1 d .
H39A H 0.369 0.5129 0.8841 0.041 Uiso 1 1 calc R
H39B H 0.3386 0.5848 0.9123 0.041 Uiso 1 1 calc R
H39C H 0.4608 0.5868 0.8856 0.041 Uiso 1 1 calc R
C40 C 0.1049(7) 0.6550(5) 0.8955(2) 0.0300(17) Uani 1 1 d .
H40A H 0.0682 0.6053 0.9033 0.045 Uiso 1 1 calc R
H40B H 0.0372 0.6933 0.8913 0.045 Uiso 1 1 calc R
H40C H 0.1641 0.6731 0.9165 0.045 Uiso 1 1 calc R
C41 C 0.6153(7) 0.7010(5) 0.8580(3) 0.0383(8) Uani 1 1 d .
C42 C 0.6857(7) 0.6406(5) 0.8411(3) 0.0383(8) Uani 1 1 d .
H42 H 0.6782 0.6304 0.8135 0.046 Uiso 1 1 calc R
C43 C 0.7658(8) 0.5965(5) 0.8653(3) 0.0383(8) Uani 1 1 d .
H43 H 0.8154 0.5575 0.8534 0.046 Uiso 1 1 calc R
C44 C 0.7770(8) 0.6063(5) 0.9048(3) 0.0383(8) Uani 1 1 d .
H44 H 0.83 0.5728 0.9204 0.046 Uiso 1 1 calc R
C45 C 0.7140(7) 0.6625(5) 0.9218(3) 0.0383(8) Uani 1 1 d .
H45 H 0.7222 0.6706 0.9496 0.046 Uiso 1 1 calc R
C46 C 0.6321(8) 0.7116(5) 0.8974(3) 0.0383(8) Uani 1 1 d .
H46 H 0.5885 0.7529 0.9096 0.046 Uiso 1 1 calc R
C51 C 0.5775(6) 0.7582(4) 0.7793(2) 0.0259(16) Uani 1 1 d .
C52 C 0.6976(7) 0.7891(5) 0.7760(3) 0.042(2) Uani 1 1 d .
H52 H 0.739 0.8103 0.799 0.05 Uiso 1 1 calc R
C53 C 0.7592(9) 0.7903(6) 0.7410(3) 0.052(3) Uani 1 1 d .
H53 H 0.8409 0.8131 0.7402 0.063 Uiso 1 1 calc R
C54 C 0.7044(9) 0.7588(6) 0.7068(3) 0.049(3) Uani 1 1 d .
H54 H 0.7479 0.7589 0.6827 0.059 Uiso 1 1 calc R
C55 C 0.5851(9) 0.7272(5) 0.7088(3) 0.042(2) Uani 1 1 d .
H55 H 0.5453 0.7055 0.6857 0.05 Uiso 1 1 calc R
C56 C 0.5214(8) 0.7270(4) 0.7449(2) 0.0305(18) Uani 1 1 d .
H56 H 0.439 0.7053 0.7457 0.037 Uiso 1 1 calc R
C57 C 0.5105(7) 0.8547(4) 0.8461(3) 0.0303(18) Uani 1 1 d .
H57A H 0.5465 0.8536 0.8735 0.036 Uiso 1 1 calc R
H57B H 0.5689 0.8846 0.8296 0.036 Uiso 1 1 calc R
C58 C 0.3818(7) 0.8948(4) 0.8456(2) 0.0222(15) Uani 1 1 d .
H58A H 0.3598 0.9146 0.8187 0.027 Uiso 1 1 calc R
H58B H 0.3836 0.9392 0.8642 0.027 Uiso 1 1 calc R
C61 C 0.2873(7) 0.8260(4) 0.9155(2) 0.0216(15) Uani 1 1 d .
C62 C 0.3476(8) 0.7665(4) 0.9346(2) 0.0298(17) Uani 1 1 d .
H62 H 0.3699 0.7213 0.9203 0.036 Uiso 1 1 calc R
C63 C 0.3775(10) 0.7717(5) 0.9761(3) 0.046(2) Uani 1 1 d .
H63 H 0.4205 0.7303 0.9894 0.056 Uiso 1 1 calc R
C64 C 0.3439(10) 0.8364(5) 0.9967(2) 0.043(2) Uani 1 1 d .
H64 H 0.363 0.8402 1.0244 0.052 Uiso 1 1 calc R
C65 C 0.2830(10) 0.8949(5) 0.9771(3) 0.046(2) Uani 1 1 d .
H65 H 0.2614 0.9403 0.9914 0.055 Uiso 1 1 calc R
C66 C 0.2505(8) 0.8907(4) 0.9363(2) 0.0335(18) Uani 1 1 d .
H66 H 0.2044 0.9314 0.9235 0.04 Uiso 1 1 calc R
C71 C 0.1126(7) 0.8711(4) 0.8533(2) 0.0211(15) Uani 1 1 d .
C72 C 0.0110(7) 0.8599(4) 0.8781(3) 0.0312(18) Uani 1 1 d .
H72 H 0.0249 0.828 0.9008 0.037 Uiso 1 1 calc R
C73 C -0.1053(8) 0.8910(5) 0.8722(3) 0.041(2) Uani 1 1 d .
H73 H -0.1713 0.8787 0.8895 0.049 Uiso 1 1 calc R
C74 C -0.1277(8) 0.9422(5) 0.8400(3) 0.042(2) Uani 1 1 d .
H74 H -0.2067 0.968 0.8365 0.051 Uiso 1 1 calc R
C75 C -0.0328(8) 0.9540(5) 0.8138(2) 0.036(2) Uani 1 1 d .
H75 H -0.0479 0.985 0.7909 0.043 Uiso 1 1 calc R
C76 C 0.0853(7) 0.9202(4) 0.8211(2) 0.0281(17) Uani 1 1 d .
H76 H 0.1507 0.931 0.8033 0.034 Uiso 1 1 calc R
C81 C 0.5677(7) 1.5332(4) 0.6625(2) 0.0297(17) Uani 1 1 d .
C82 C 0.6791(7) 1.5353(4) 0.6858(2) 0.0303(17) Uani 1 1 d .
C83 C 0.7779(7) 1.5632(4) 0.6620(2) 0.0248(15) Uani 1 1 d .
C84 C 0.7291(7) 1.5814(4) 0.6234(2) 0.0267(17) Uani 1 1 d .
C85 C 0.5940(7) 1.5599(4) 0.6221(2) 0.0215(14) Uani 1 1 d .
C86 C 0.6904(7) 1.5238(5) 0.7304(2) 0.0327(18) Uani 1 1 d .
H86A H 0.7783 1.5322 0.7396 0.049 Uiso 1 1 calc R
H86B H 0.6647 1.4708 0.737 0.049 Uiso 1 1 calc R
H86C H 0.6354 1.561 0.7435 0.049 Uiso 1 1 calc R
C87 C 0.9118(7) 1.5850(5) 0.6784(3) 0.0364(19) Uani 1 1 d .
H87A H 0.9068 1.6319 0.6947 0.055 Uiso 1 1 calc R
H87B H 0.9673 1.5946 0.6563 0.055 Uiso 1 1 calc R
H87C H 0.9462 1.5422 0.6946 0.055 Uiso 1 1 calc R
C88 C 0.7923(7) 1.6240(4) 0.5930(2) 0.0296(17) Uani 1 1 d .
H88A H 0.7818 1.6798 0.5973 0.044 Uiso 1 1 calc R
H88B H 0.7554 1.6099 0.5669 0.044 Uiso 1 1 calc R
H88C H 0.8827 1.6111 0.594 0.044 Uiso 1 1 calc R
C89 C 0.5030(8) 1.5729(5) 0.5891(2) 0.0363(19) Uani 1 1 d .
H89A H 0.4283 1.5997 0.5987 0.054 Uiso 1 1 calc R
H89B H 0.4775 1.5229 0.5775 0.054 Uiso 1 1 calc R
H89C H 0.5423 1.6048 0.5689 0.054 Uiso 1 1 calc R
C90 C 0.4381(8) 1.5157(5) 0.6753(3) 0.039(2) Uani 1 1 d .
H90A H 0.4429 1.4915 0.7016 0.059 Uiso 1 1 calc R
H90B H 0.3966 1.4801 0.6564 0.059 Uiso 1 1 calc R
H90C H 0.3893 1.5639 0.6765 0.059 Uiso 1 1 calc R
C91 C 0.9508(7) 1.3667(4) 0.6871(2) 0.0259(16) Uani 1 1 d .
C92 C 0.9585(8) 1.3997(4) 0.7249(2) 0.0314(18) Uani 1 1 d .
H92 H 0.8828 1.4093 0.7384 0.038 Uiso 1 1 calc R
C93 C 1.0728(10) 1.4185(5) 0.7430(3) 0.045(2) Uani 1 1 d .
H93 H 1.0767 1.4421 0.7684 0.054 Uiso 1 1 calc R
C94 C 1.1887(9) 1.4012(6) 0.7220(3) 0.053(3) Uani 1 1 d .
H94 H 1.2692 1.4116 0.7343 0.063 Uiso 1 1 calc R
C95 C 1.1808(9) 1.3715(5) 0.6863(3) 0.044(2) Uani 1 1 d .
H95 H 1.2565 1.3621 0.6727 0.052 Uiso 1 1 calc R
C96 C 1.0645(9) 1.3531(5) 0.6675(3) 0.040(2) Uani 1 1 d .
H96 H 1.062 1.3316 0.6416 0.048 Uiso 1 1 calc R
C101 C 0.7154(8) 1.3007(5) 0.7007(2) 0.0347(19) Uani 1 1 d .
C102 C 0.5965(8) 1.3238(5) 0.7142(2) 0.038(2) Uani 1 1 d .
H102 H 0.5596 1.3713 0.7054 0.046 Uiso 1 1 calc R
C103 C 0.5327(8) 1.2754(7) 0.7407(3) 0.050(3) Uani 1 1 d .
H103 H 0.4557 1.2932 0.7512 0.06 Uiso 1 1 calc R
C104 C 0.5758(12) 1.2068(7) 0.7515(3) 0.063(3) Uani 1 1 d .
H104 H 0.5281 1.1742 0.7681 0.076 Uiso 1 1 calc R
C105 C 0.6967(11) 1.1821(6) 0.7378(3) 0.061(3) Uani 1 1 d .
H105 H 0.7308 1.1332 0.7456 0.074 Uiso 1 1 calc R
C106 C 0.7640(9) 1.2310(5) 0.7125(3) 0.040(2) Uani 1 1 d .
H106 H 0.8442 1.2151 0.7036 0.048 Uiso 1 1 calc R
C107 C 0.8146(9) 1.2811(4) 0.6247(2) 0.0331(18) Uani 1 1 d .
H10A H 0.9044 1.2647 0.6254 0.04 Uiso 1 1 calc R
H10B H 0.7626 1.2354 0.6313 0.04 Uiso 1 1 calc R
C108 C 0.7758(7) 1.3099(4) 0.5815(2) 0.0303(17) Uani 1 1 d .
H10C H 0.6897 1.2912 0.574 0.036 Uiso 1 1 calc R
H10D H 0.8356 1.2891 0.5622 0.036 Uiso 1 1 calc R
C111 C 0.6943(7) 1.4441(4) 0.53485(19) 0.0220(14) Uani 1 1 d .
C112 C 0.5745(8) 1.4140(5) 0.5259(2) 0.0336(18) Uani 1 1 d .
H112 H 0.5417 1.3739 0.5419 0.04 Uiso 1 1 calc R
C113 C 0.5016(7) 1.4424(4) 0.4935(2) 0.0277(16) Uani 1 1 d .
H113 H 0.4186 1.4232 0.4879 0.033 Uiso 1 1 calc R
C114 C 0.5542(8) 1.5005(5) 0.4692(2) 0.0353(19) Uani 1 1 d .
H114 H 0.5078 1.5184 0.4464 0.042 Uiso 1 1 calc R
C115 C 0.6715(8) 1.5309(5) 0.4784(2) 0.0361(19) Uani 1 1 d .
H115 H 0.7032 1.5717 0.4626 0.043 Uiso 1 1 calc R
C116 C 0.7443(6) 1.5034(5) 0.5101(2) 0.0252(16) Uani 1 1 d .
H116 H 0.8268 1.5236 0.5154 0.03 Uiso 1 1 calc R
C121 C 0.9464(7) 1.4350(5) 0.5686(2) 0.0279(17) Uani 1 1 d .
C122 C 0.9939(8) 1.4034(5) 0.5346(2) 0.0349(19) Uani 1 1 d .
H122 H 0.9405 1.3737 0.5172 0.042 Uiso 1 1 calc R
C123 C 1.1238(8) 1.4157(5) 0.5255(3) 0.041(2) Uani 1 1 d .
H123 H 1.1567 1.3954 0.5018 0.049 Uiso 1 1 calc R
C124 C 1.1996(8) 1.4568(5) 0.5514(3) 0.042(2) Uani 1 1 d .
H124 H 1.2867 1.4633 0.5463 0.051 Uiso 1 1 calc R
C125 C 1.1514(8) 1.4890(5) 0.5848(3) 0.038(2) Uani 1 1 d .
H125 H 1.2049 1.5192 0.602 0.046 Uiso 1 1 calc R
C126 C 1.0234(7) 1.4778(4) 0.5941(2) 0.0282(16) Uani 1 1 d .
H126 H 0.991 1.4995 0.6175 0.034 Uiso 1 1 calc R
C131 C 0.3287(7) 0.6552(4) 0.3821(2) 0.0216(15) Uani 1 1 d .
C132 C 0.3746(7) 0.6744(4) 0.4212(2) 0.0237(15) Uani 1 1 d .
C133 C 0.2863(7) 0.6446(4) 0.4485(2) 0.0244(16) Uani 1 1 d .
C134 C 0.1830(7) 0.6107(4) 0.4263(2) 0.0230(15) Uani 1 1 d .
C135 C 0.2084(7) 0.6194(4) 0.3850(2) 0.0242(15) Uani 1 1 d .
C136 C 0.3996(9) 0.6643(5) 0.3452(2) 0.037(2) Uani 1 1 d .
H13A H 0.3405 0.6615 0.3222 0.056 Uiso 1 1 calc R
H13B H 0.4624 0.6227 0.3435 0.056 Uiso 1 1 calc R
H13C H 0.4426 0.7147 0.3454 0.056 Uiso 1 1 calc R
C137 C 0.4992(8) 0.7110(5) 0.4332(3) 0.041(2) Uani 1 1 d .
H13D H 0.5386 0.6816 0.4552 0.062 Uiso 1 1 calc R
H13E H 0.4851 0.7646 0.4417 0.062 Uiso 1 1 calc R
H13F H 0.5551 0.7106 0.4107 0.062 Uiso 1 1 calc R
C138 C 0.3058(8) 0.6413(5) 0.4923(2) 0.0340(18) Uani 1 1 d .
H13G H 0.2285 0.6221 0.5042 0.051 Uiso 1 1 calc R
H13H H 0.3253 0.6934 0.5025 0.051 Uiso 1 1 calc R
H13I H 0.3762 0.6063 0.4991 0.051 Uiso 1 1 calc R
C139 C 0.0803(8) 0.5641(5) 0.4427(3) 0.0360(19) Uani 1 1 d .
H13J H 0.116 0.5174 0.4553 0.054 Uiso 1 1 calc R
H13K H 0.0203 0.5492 0.4212 0.054 Uiso 1 1 calc R
H13L H 0.0364 0.5949 0.4623 0.054 Uiso 1 1 calc R
C140 C 0.1317(9) 0.5814(5) 0.3516(2) 0.038(2) Uani 1 1 d .
H14A H 0.1289 0.6158 0.3285 0.057 Uiso 1 1 calc R
H14B H 0.0455 0.5718 0.3601 0.057 Uiso 1 1 calc R
H14C H 0.1712 0.5321 0.3446 0.057 Uiso 1 1 calc R
C151 C -0.1128(6) 0.7122(4) 0.3770(2) 0.0183(14) Uani 1 1 d .
C152 C -0.1851(7) 0.6537(4) 0.3945(2) 0.0255(16) Uani 1 1 d .
H152 H -0.1792 0.6467 0.4224 0.031 Uiso 1 1 calc R
C153 C -0.2670(8) 0.6045(5) 0.3713(3) 0.042(2) Uani 1 1 d .
H153 H -0.3128 0.5639 0.3833 0.051 Uiso 1 1 calc R
C154 C -0.2781(8) 0.6170(5) 0.3318(3) 0.039(2) Uani 1 1 d .
H154 H -0.3324 0.5848 0.316 0.047 Uiso 1 1 calc R
C155 C -0.2103(8) 0.6772(5) 0.3137(2) 0.0357(19) Uani 1 1 d .
H155 H -0.2224 0.6861 0.286 0.043 Uiso 1 1 calc R
C156 C -0.1283(7) 0.7225(4) 0.3350(2) 0.0273(16) Uani 1 1 d .
H156 H -0.081 0.7613 0.3221 0.033 Uiso 1 1 calc R
C161 C -0.0849(7) 0.7737(4) 0.4532(2) 0.0272(17) Uani 1 1 d .
C162 C -0.0362(8) 0.7415(4) 0.4876(2) 0.0323(19) Uani 1 1 d .
H162 H 0.0422 0.7146 0.4876 0.039 Uiso 1 1 calc R
C163 C -0.1005(9) 0.7480(5) 0.5222(2) 0.039(2) Uani 1 1 d .
H163 H -0.066 0.7265 0.5461 0.047 Uiso 1 1 calc R
C164 C -0.2157(9) 0.7860(5) 0.5218(3) 0.047(2) Uani 1 1 d .
H164 H -0.2593 0.7904 0.5458 0.056 Uiso 1 1 calc R
C165 C -0.2673(8) 0.8166(5) 0.4891(3) 0.039(2) Uani 1 1 d .
H165 H -0.3477 0.841 0.4895 0.047 Uiso 1 1 calc R
C166 C -0.2000(7) 0.8121(5) 0.4533(2) 0.0309(17) Uani 1 1 d .
H166 H -0.2338 0.8353 0.4298 0.037 Uiso 1 1 calc R
C167 C -0.0073(7) 0.8666(4) 0.3862(2) 0.0253(16) Uani 1 1 d .
H16A H -0.036 0.8642 0.358 0.03 Uiso 1 1 calc R
H16B H -0.0705 0.8966 0.4007 0.03 Uiso 1 1 calc R
C168 C 0.1188(7) 0.9066(4) 0.3896(2) 0.0212(15) Uani 1 1 d .
H16C H 0.1347 0.9257 0.417 0.025 Uiso 1 1 calc R
H16D H 0.1205 0.9514 0.3713 0.025 Uiso 1 1 calc R
C171 C 0.2231(8) 0.8377(4) 0.3222(2) 0.0283(7) Uani 1 1 d .
C172 C 0.1580(8) 0.7794(4) 0.3016(2) 0.0283(7) Uani 1 1 d .
H172 H 0.1316 0.7348 0.3156 0.034 Uiso 1 1 calc R
C173 C 0.1307(8) 0.7840(4) 0.2619(2) 0.0283(7) Uani 1 1 d .
H173 H 0.0841 0.7439 0.2488 0.034 Uiso 1 1 calc R
C174 C 0.1726(7) 0.8495(4) 0.2402(2) 0.0283(7) Uani 1 1 d .
H174 H 0.1544 0.8537 0.2125 0.034 Uiso 1 1 calc R
C175 C 0.2403(8) 0.9066(4) 0.2603(2) 0.0283(7) Uani 1 1 d .
H175 H 0.272 0.9492 0.2458 0.034 Uiso 1 1 calc R
C176 C 0.2631(8) 0.9042(4) 0.2999(2) 0.0283(7) Uani 1 1 d .
H176 H 0.3054 0.9461 0.313 0.034 Uiso 1 1 calc R
C181 C 0.3948(6) 0.8860(4) 0.3860(2) 0.0227(15) Uani 1 1 d .
C182 C 0.4938(7) 0.8735(4) 0.3611(2) 0.0287(17) Uani 1 1 d .
H182 H 0.4832 0.8385 0.3395 0.034 Uiso 1 1 calc R
C183 C 0.6097(8) 0.9120(5) 0.3675(3) 0.037(2) Uani 1 1 d .
H183 H 0.6763 0.9051 0.3497 0.044 Uiso 1 1 calc R
C184 C 0.6253(8) 0.9588(5) 0.3993(3) 0.037(2) Uani 1 1 d .
H184 H 0.7042 0.9842 0.404 0.044 Uiso 1 1 calc R
C185 C 0.5285(7) 0.9705(5) 0.4252(3) 0.0339(18) Uani 1 1 d .
H185 H 0.5414 1.0029 0.4477 0.041 Uiso 1 1 calc R
C186 C 0.4113(6) 0.9342(4) 0.4179(2) 0.0202(14) Uani 1 1 d .
H186 H 0.3436 0.943 0.4351 0.024 Uiso 1 1 calc R

loop_
_atom_site_aniso_label
_atom_site_aniso_U_11
_atom_site_aniso_U_22
_atom_site_aniso_U_33
_atom_site_aniso_U_23
_atom_site_aniso_U_13
_atom_site_aniso_U_12
P1 0.0308(11) 0.0178(9) 0.0205(9) 0.0005(7) 0.0024(7) -0.0034(8)
Se1 0.0421(5) 0.0333(5) 0.0434(5) 0.0009(4) 0.0030(4) 0.0074(4)
Fe1 0.0160(5) 0.0090(4) 0.0156(4) 0.0015(3) 0.0022(3) 0.0006(4)
Fe2 0.0188(5) 0.0194(5) 0.0201(5) 0.0000(4) 0.0010(4) -0.0005(4)
Fe3 0.0174(5) 0.0110(4) 0.0158(4) 0.0002(3) 0.0028(3) 0.0009(4)
P2 0.0167(9) 0.0128(8) 0.0255(9) 0.0009(7) 0.0046(7) 0.0014(7)
P3 0.0186(9) 0.0136(8) 0.0208(8) -0.0004(6) 0.0056(7) 0.0023(7)
P4 0.0268(10) 0.0199(9) 0.0221(9) 0.0033(7) -0.0002(7) -0.0018(8)
P5 0.0217(10) 0.0240(10) 0.0222(9) 0.0013(7) 0.0015(7) -0.0010(8)
P6 0.0167(9) 0.0125(8) 0.0219(9) -0.0007(6) 0.0049(7) -0.0003(7)
P7 0.0199(9) 0.0129(8) 0.0190(8) 0.0020(6) 0.0056(7) 0.0001(7)
C1 0.040(5) 0.035(4) 0.032(4) 0.004(3) -0.001(4) 0.008(4)
C2 0.048(5) 0.024(4) 0.046(5) 0.006(4) 0.020(4) 0.000(4)
C3 0.024(4) 0.020(3) 0.016(3) -0.002(2) 0.006(3) -0.004(3)
C4 0.031(4) 0.029(4) 0.025(4) 0.005(3) -0.003(3) -0.011(3)
C5 0.022(4) 0.042(5) 0.042(5) 0.009(4) -0.013(3) -0.001(4)
C6 0.061(6) 0.015(3) 0.014(3) 0.003(3) -0.002(3) -0.001(3)
C7 0.038(4) 0.011(3) 0.022(4) -0.002(3) 0.001(3) 0.004(3)
C8 0.019(4) 0.013(3) 0.025(4) 0.000(3) 0.010(3) -0.004(3)
C11 0.056(6) 0.040(5) 0.041(5) 0.021(4) -0.015(4) -0.012(4)
C12 0.031(5) 0.042(5) 0.033(4) 0.005(3) -0.017(3) -0.020(4)
C13 0.023(3) 0.016(3) 0.025(3) 0.001(3) -0.001(3) 0.001(3)
C14 0.035(5) 0.030(4) 0.049(5) 0.015(4) -0.014(4) -0.001(4)
C15 0.033(5) 0.026(4) 0.052(5) 0.006(4) -0.018(4) 0.000(4)
C16 0.042(5) 0.028(4) 0.016(3) -0.005(3) 0.008(3) -0.018(3)
C17 0.031(4) 0.027(4) 0.021(4) -0.003(3) -0.004(3) 0.005(3)
C18 0.027(4) 0.032(4) 0.014(3) 0.002(3) 0.007(3) -0.005(3)
C21 0.032(5) 0.038(5) 0.038(5) -0.015(4) 0.003(4) -0.007(4)
C22 0.026(4) 0.033(4) 0.037(4) -0.009(3) 0.000(3) 0.002(3)
C23 0.032(4) 0.021(3) 0.011(3) 0.002(2) -0.007(3) -0.005(3)
C24 0.053(5) 0.028(4) 0.013(3) 0.000(3) 0.007(3) 0.005(4)
C25 0.029(4) 0.042(5) 0.022(4) -0.001(3) 0.005(3) 0.003(4)
C26 0.048(5) 0.019(4) 0.020(4) 0.003(3) -0.007(3) -0.008(3)
C27 0.046(5) 0.019(4) 0.014(3) -0.003(3) -0.001(3) -0.007(3)
C28 0.024(4) 0.020(3) 0.015(3) 0.009(3) 0.004(3) 0.000(3)
C31 0.0220(16) 0.0121(14) 0.0271(16) 0.0040(11) -0.0005(13) 0.0000(12)
C32 0.0220(16) 0.0121(14) 0.0271(16) 0.0040(11) -0.0005(13) 0.0000(12)
C33 0.0220(16) 0.0121(14) 0.0271(16) 0.0040(11) -0.0005(13) 0.0000(12)
C34 0.0220(16) 0.0121(14) 0.0271(16) 0.0040(11) -0.0005(13) 0.0000(12)
C35 0.0220(16) 0.0121(14) 0.0271(16) 0.0040(11) -0.0005(13) 0.0000(12)
C36 0.035(5) 0.036(5) 0.044(5) 0.019(4) 0.004(4) 0.002(4)
C37 0.056(6) 0.024(4) 0.023(4) -0.005(3) -0.011(4) 0.008(4)
C38 0.043(5) 0.021(4) 0.029(4) -0.009(3) 0.009(3) 0.007(3)
C39 0.032(4) 0.020(4) 0.029(4) 0.008(3) -0.009(3) -0.011(3)
C40 0.031(4) 0.034(4) 0.026(4) 0.011(3) 0.008(3) -0.007(3)
C41 0.0205(18) 0.0384(19) 0.056(2) 0.0131(17) 0.0019(15) -0.0057(14)
C42 0.0205(18) 0.0384(19) 0.056(2) 0.0131(17) 0.0019(15) -0.0057(14)
C43 0.0205(18) 0.0384(19) 0.056(2) 0.0131(17) 0.0019(15) -0.0057(14)
C44 0.0205(18) 0.0384(19) 0.056(2) 0.0131(17) 0.0019(15) -0.0057(14)
C45 0.0205(18) 0.0384(19) 0.056(2) 0.0131(17) 0.0019(15) -0.0057(14)
C46 0.0205(18) 0.0384(19) 0.056(2) 0.0131(17) 0.0019(15) -0.0057(14)
C51 0.010(4) 0.028(4) 0.041(4) 0.010(3) 0.011(3) 0.002(3)
C52 0.019(4) 0.046(5) 0.061(6) 0.025(4) 0.014(4) 0.002(4)
C53 0.033(5) 0.064(7) 0.062(7) 0.024(5) 0.028(5) -0.003(5)
C54 0.043(6) 0.066(6) 0.040(5) 0.031(5) 0.022(4) 0.021(5)
C55 0.060(6) 0.037(5) 0.029(4) 0.006(3) 0.016(4) 0.020(4)
C56 0.028(4) 0.026(4) 0.037(4) 0.012(3) 0.009(3) 0.010(3)
C57 0.027(4) 0.014(4) 0.050(5) -0.006(3) 0.010(3) 0.000(3)
C58 0.022(4) 0.015(3) 0.029(4) 0.000(3) 0.000(3) -0.006(3)
C61 0.033(4) 0.010(3) 0.023(3) -0.008(3) 0.015(3) -0.006(3)
C62 0.038(5) 0.019(4) 0.031(4) -0.006(3) -0.006(3) 0.002(3)
C63 0.061(6) 0.029(5) 0.049(5) 0.003(4) -0.009(5) 0.001(4)
C64 0.069(6) 0.035(5) 0.026(4) 0.002(3) 0.000(4) -0.001(4)
C65 0.067(6) 0.031(5) 0.041(5) -0.023(4) 0.019(4) -0.009(4)
C66 0.048(5) 0.018(4) 0.035(4) -0.004(3) 0.012(4) 0.004(3)
C71 0.030(4) 0.014(3) 0.020(3) 0.000(3) 0.005(3) 0.005(3)
C72 0.032(5) 0.016(4) 0.048(5) 0.004(3) 0.015(4) -0.002(3)
C73 0.024(4) 0.040(5) 0.060(6) 0.003(4) 0.019(4) 0.007(4)
C74 0.023(4) 0.036(5) 0.068(6) -0.009(4) 0.008(4) 0.009(4)
C75 0.040(5) 0.033(4) 0.034(4) -0.016(3) -0.010(4) 0.012(4)
C76 0.022(4) 0.025(4) 0.038(4) -0.007(3) 0.011(3) 0.010(3)
C81 0.029(4) 0.026(4) 0.034(4) -0.005(3) 0.008(3) 0.004(3)
C82 0.032(4) 0.025(4) 0.034(4) -0.006(3) 0.008(3) 0.012(3)
C83 0.024(4) 0.028(4) 0.023(4) -0.002(3) -0.006(3) -0.002(3)
C84 0.016(4) 0.020(4) 0.043(5) 0.004(3) -0.010(3) -0.004(3)
C85 0.021(4) 0.015(3) 0.029(4) 0.006(3) 0.001(3) 0.002(3)
C86 0.028(4) 0.042(5) 0.029(4) -0.006(3) -0.001(3) 0.010(4)
C87 0.020(4) 0.038(5) 0.050(5) -0.010(4) -0.005(4) -0.005(4)
C88 0.026(4) 0.029(4) 0.033(4) 0.009(3) 0.001(3) -0.007(3)
C89 0.039(5) 0.033(4) 0.036(4) -0.003(3) -0.010(4) 0.003(4)
C90 0.038(5) 0.044(5) 0.037(5) -0.002(4) 0.001(4) -0.002(4)
C91 0.026(4) 0.022(4) 0.029(4) 0.002(3) -0.007(3) -0.006(3)
C92 0.029(4) 0.032(4) 0.033(4) 0.003(3) 0.000(3) -0.012(3)
C93 0.069(7) 0.036(5) 0.030(4) 0.008(4) -0.015(4) -0.006(5)
C94 0.032(5) 0.054(6) 0.071(7) 0.025(5) -0.022(5) -0.018(4)
C95 0.045(6) 0.040(5) 0.045(5) 0.013(4) 0.005(4) -0.002(4)
C96 0.047(6) 0.038(5) 0.036(5) 0.006(4) -0.001(4) 0.008(4)
C101 0.034(5) 0.044(5) 0.026(4) 0.002(3) 0.000(3) -0.015(4)
C102 0.036(5) 0.048(5) 0.029(4) 0.008(4) 0.002(3) -0.011(4)
C103 0.030(5) 0.085(8) 0.035(5) 0.017(5) 0.004(4) -0.026(5)
C104 0.091(9) 0.067(7) 0.032(5) 0.013(5) 0.011(5) -0.049(7)
C105 0.077(8) 0.053(6) 0.053(6) 0.023(5) -0.006(6) -0.019(6)
C106 0.044(5) 0.031(4) 0.045(5) 0.013(4) 0.000(4) 0.005(4)
C107 0.049(5) 0.018(4) 0.032(4) 0.000(3) -0.003(4) 0.012(3)
C108 0.027(4) 0.028(4) 0.036(4) -0.005(3) 0.002(3) -0.004(3)
C111 0.023(4) 0.028(4) 0.015(3) -0.003(3) 0.002(3) 0.001(3)
C112 0.029(4) 0.036(4) 0.036(5) 0.000(4) 0.008(3) -0.008(3)
C113 0.026(4) 0.027(4) 0.031(4) -0.009(3) -0.002(3) 0.006(3)
C114 0.037(5) 0.041(5) 0.027(4) -0.001(3) -0.005(3) 0.007(4)
C115 0.040(5) 0.031(4) 0.038(5) 0.013(3) 0.003(4) 0.001(4)
C116 0.012(3) 0.041(4) 0.022(4) -0.003(3) -0.004(3) -0.002(3)
C121 0.018(4) 0.038(4) 0.028(4) 0.014(3) 0.005(3) 0.007(3)
C122 0.037(5) 0.038(5) 0.030(4) 0.002(3) -0.001(3) -0.002(4)
C123 0.039(5) 0.050(5) 0.036(5) 0.006(4) 0.021(4) 0.010(4)
C124 0.019(4) 0.052(6) 0.056(6) 0.016(4) 0.004(4) 0.013(4)
C125 0.029(5) 0.044(5) 0.042(5) 0.003(4) 0.001(4) -0.011(4)
C126 0.025(4) 0.028(4) 0.031(4) 0.000(3) -0.004(3) 0.008(3)
C131 0.021(4) 0.017(3) 0.026(4) 0.004(3) -0.004(3) 0.013(3)
C132 0.025(4) 0.022(4) 0.024(4) 0.002(3) -0.008(3) 0.004(3)
C133 0.031(4) 0.024(4) 0.018(3) 0.006(3) 0.001(3) 0.015(3)
C134 0.031(4) 0.010(3) 0.027(4) -0.003(3) -0.002(3) 0.008(3)
C135 0.030(4) 0.013(3) 0.029(4) -0.001(3) 0.001(3) 0.008(3)
C136 0.052(5) 0.027(4) 0.035(4) 0.005(3) 0.024(4) 0.010(4)
C137 0.020(4) 0.049(5) 0.054(6) 0.008(4) -0.009(4) 0.007(4)
C138 0.044(5) 0.031(4) 0.027(4) 0.006(3) -0.003(3) 0.010(4)
C139 0.031(5) 0.027(4) 0.049(5) 0.014(4) -0.005(4) -0.014(4)
C140 0.056(6) 0.031(4) 0.027(4) -0.005(3) -0.008(4) 0.011(4)
C151 0.014(3) 0.017(3) 0.024(3) 0.003(3) 0.003(3) 0.011(3)
C152 0.027(4) 0.017(3) 0.032(4) -0.002(3) 0.004(3) 0.001(3)
C153 0.037(5) 0.036(5) 0.055(6) -0.021(4) 0.022(4) -0.011(4)
C154 0.036(5) 0.027(4) 0.054(6) -0.020(4) 0.000(4) -0.005(4)
C155 0.037(5) 0.047(5) 0.022(4) 0.002(3) -0.003(3) 0.014(4)
C156 0.029(4) 0.036(4) 0.017(3) 0.000(3) 0.003(3) 0.002(3)
C161 0.030(4) 0.024(4) 0.028(4) -0.002(3) 0.001(3) -0.002(3)
C162 0.032(5) 0.022(4) 0.043(5) 0.002(3) 0.016(4) -0.010(3)
C163 0.048(5) 0.048(5) 0.022(4) -0.004(3) 0.010(4) -0.020(4)
C164 0.052(6) 0.045(5) 0.046(6) -0.002(4) 0.037(5) -0.004(4)
C165 0.030(5) 0.049(5) 0.039(5) -0.008(4) 0.011(4) 0.005(4)
C166 0.023(4) 0.041(5) 0.029(4) 0.000(3) 0.006(3) 0.003(3)
C167 0.018(4) 0.016(3) 0.042(4) 0.001(3) 0.000(3) 0.007(3)
C168 0.026(4) 0.013(3) 0.025(4) 0.003(3) 0.008(3) 0.001(3)
C171 0.0403(19) 0.0223(15) 0.0222(15) 0.0064(12) 0.0019(13) 0.0015(13)
C172 0.0403(19) 0.0223(15) 0.0222(15) 0.0064(12) 0.0019(13) 0.0015(13)
C173 0.0403(19) 0.0223(15) 0.0222(15) 0.0064(12) 0.0019(13) 0.0015(13)
C174 0.0403(19) 0.0223(15) 0.0222(15) 0.0064(12) 0.0019(13) 0.0015(13)
C175 0.0403(19) 0.0223(15) 0.0222(15) 0.0064(12) 0.0019(13) 0.0015(13)
C176 0.0403(19) 0.0223(15) 0.0222(15) 0.0064(12) 0.0019(13) 0.0015(13)
C181 0.014(3) 0.024(4) 0.031(4) 0.009(3) 0.004(3) 0.001(3)
C182 0.026(4) 0.018(4) 0.043(4) 0.008(3) 0.007(3) 0.000(3)
C183 0.028(4) 0.031(4) 0.054(5) 0.018(4) 0.013(4) -0.010(4)
C184 0.020(4) 0.029(4) 0.061(6) 0.009(4) 0.000(4) -0.013(3)
C185 0.026(4) 0.031(4) 0.045(5) 0.010(4) 0.001(3) -0.004(3)
C186 0.019(4) 0.019(3) 0.022(3) 0.006(3) 0.000(3) -0.002(3)

loop_
_atom_type_symbol
_atom_type_description
_atom_type_scat_dispersion_real
_atom_type_scat_dispersion_imag
_atom_type_scat_source
C C 0.0033 0.0016 'International Tables Vol C Tables 4.2.6.8 and 6.1.1.4'
H H 0 0 'International Tables Vol C Tables 4.2.6.8 and 6.1.1.4'
P P 0.1023 0.0942 'International Tables Vol C Tables 4.2.6.8 and 6.1.1.4'
Fe Fe 0.3463 0.8444 'International Tables Vol C Tables 4.2.6.8 and 6.1.1.4'
Se Se -0.0929 2.2259 'International Tables Vol C Tables 4.2.6.8 and 6.1.1.4'

loop_
_geom_angle_atom_site_label_1
_geom_angle_atom_site_label_2
_geom_angle_atom_site_label_3
_geom_angle
C23 P1 C13 106.5(3)
C23 P1 C3 102.9(3)
C13 P1 C3 108.9(3)
C23 P1 Se1 113.0(2)
C13 P1 Se1 111.6(2)
C3 P1 Se1 113.4(2)
C8 Fe1 C35 132.4(3)
C8 Fe1 C31 94.8(3)
C35 Fe1 C31 40.0(3)
C8 Fe1 C34 152.9(3)
C35 Fe1 C34 39.5(3)
C31 Fe1 C34 66.5(3)
C8 Fe1 C33 116.2(3)
C35 Fe1 C33 65.6(3)
C31 Fe1 C33 65.3(3)
C34 Fe1 C33 39.1(3)
C8 Fe1 C32 87.4(3)
C35 Fe1 C32 66.1(3)
C31 Fe1 C32 39.3(3)
C34 Fe1 C32 65.6(3)
C33 Fe1 C32 38.4(3)
C8 Fe1 P3 82.7(2)
C35 Fe1 P3 97.13(19)
C31 Fe1 P3 108.49(19)
C34 Fe1 P3 121.0(2)
C33 Fe1 P3 160.00(19)
C32 Fe1 P3 145.3(2)
C8 Fe1 P2 86.9(2)
C35 Fe1 P2 140.6(2)
C31 Fe1 P2 165.07(19)
C34 Fe1 P2 106.3(2)
C33 Fe1 P2 100.6(2)
C32 Fe1 P2 126.2(2)
P3 Fe1 P2 86.43(7)
C18 Fe2 C85 96.8(3)
C18 Fe2 C81 89.0(3)
C85 Fe2 C81 40.8(3)
C18 Fe2 C83 153.5(3)
C85 Fe2 C83 66.4(3)
C81 Fe2 C83 64.8(3)
C18 Fe2 C82 116.7(3)
C85 Fe2 C82 66.6(3)
C81 Fe2 C82 38.1(3)
C83 Fe2 C82 38.7(3)
C18 Fe2 C84 135.4(3)
C85 Fe2 C84 40.4(3)
C81 Fe2 C84 66.4(3)
C83 Fe2 C84 38.6(3)
C82 Fe2 C84 65.4(3)
C18 Fe2 P5 85.5(2)
C85 Fe2 P5 107.5(2)
C81 Fe2 P5 146.8(2)
C83 Fe2 P5 118.4(2)
C82 Fe2 P5 157.1(2)
C84 Fe2 P5 95.4(2)
C18 Fe2 P4 81.7(2)
C85 Fe2 P4 167.7(2)
C81 Fe2 P4 126.9(2)
C83 Fe2 P4 110.2(2)
C82 Fe2 P4 103.0(2)
C84 Fe2 P4 143.0(2)
P5 Fe2 P4 84.69(8)
C28 Fe3 C132 96.1(3)
C28 Fe3 C135 152.7(3)
C132 Fe3 C135 66.9(3)
C28 Fe3 C131 134.3(3)
C132 Fe3 C131 39.7(3)
C135 Fe3 C131 39.3(3)
C28 Fe3 C133 87.0(3)
C132 Fe3 C133 39.7(3)
C135 Fe3 C133 66.2(3)
C131 Fe3 C133 65.8(3)
C28 Fe3 C134 114.9(3)
C132 Fe3 C134 66.5(3)
C135 Fe3 C134 39.6(3)
C131 Fe3 C134 65.8(3)
C133 Fe3 C134 39.1(3)
C28 Fe3 P7 83.2(2)
C132 Fe3 P7 106.5(2)
C135 Fe3 P7 121.3(2)
C131 Fe3 P7 97.10(19)
C133 Fe3 P7 143.4(2)
C134 Fe3 P7 160.7(2)
C28 Fe3 P6 85.7(2)
C132 Fe3 P6 167.1(2)
C135 Fe3 P6 106.3(2)
C131 Fe3 P6 140.0(2)
C133 Fe3 P6 128.0(2)
C134 Fe3 P6 101.2(2)
P7 Fe3 P6 86.34(7)
C51 P2 C41 101.0(4)
C51 P2 C57 103.2(4)
C41 P2 C57 102.3(4)
C51 P2 Fe1 118.9(3)
C41 P2 Fe1 119.8(3)
C57 P2 Fe1 109.2(2)
C71 P3 C58 104.5(3)
C71 P3 C61 101.8(3)
C58 P3 C61 100.6(3)
C71 P3 Fe1 118.0(2)
C58 P3 Fe1 107.0(2)
C61 P3 Fe1 122.4(2)
C101 P4 C91 98.1(3)
C101 P4 C107 99.7(4)
C91 P4 C107 103.6(4)
C101 P4 Fe2 121.2(3)
C91 P4 Fe2 120.2(2)
C107 P4 Fe2 111.0(2)
C111 P5 C121 102.2(3)
C111 P5 C108 103.9(3)
C121 P5 C108 100.3(3)
C111 P5 Fe2 117.1(2)
C121 P5 Fe2 122.5(3)
C108 P5 Fe2 108.3(2)
C151 P6 C167 103.8(3)
C151 P6 C161 98.3(3)
C167 P6 C161 103.1(3)
C151 P6 Fe3 120.9(2)
C167 P6 Fe3 109.7(2)
C161 P6 Fe3 118.6(3)
C171 P7 C181 102.7(3)
C171 P7 C168 99.3(3)
C181 P7 C168 104.4(3)
C171 P7 Fe3 122.4(2)
C181 P7 Fe3 119.1(2)
C168 P7 Fe3 105.8(2)
C6 C1 C2 120.1(8)
C6 C1 H1 120
C2 C1 H1 120
C3 C2 C1 122.0(7)
C3 C2 H2 119
C1 C2 H2 119
C2 C3 C4 118.8(7)
C2 C3 P1 124.0(6)
C4 C3 P1 116.8(6)
C5 C4 C3 120.1(8)
C5 C4 H4 119.9
C3 C4 H4 119.9
C4 C5 C6 121.1(8)
C4 C5 H5 119.5
C6 C5 H5 119.5
C1 C6 C5 117.8(7)
C1 C6 C7 122.3(8)
C5 C6 C7 119.9(7)
C8 C7 C6 175.6(7)
C7 C8 Fe1 177.5(6)
C12 C11 C16 123.3(8)
C12 C11 H11 118.4
C16 C11 H11 118.4
C11 C12 C13 119.0(7)
C11 C12 H12 120.5
C13 C12 H12 120.5
C14 C13 C12 118.7(7)
C14 C13 P1 124.6(6)
C12 C13 P1 116.4(6)
C15 C14 C13 121.3(7)
C15 C14 H14 119.4
C13 C14 H14 119.4
C14 C15 C16 122.6(8)
C14 C15 H15 118.7
C16 C15 H15 118.7
C15 C16 C11 115.0(7)
C15 C16 C17 121.3(7)
C11 C16 C17 123.7(7)
C18 C17 C16 171.4(8)
C17 C18 Fe2 174.1(7)
C22 C21 C26 122.1(7)
C22 C21 H21 118.9
C26 C21 H21 118.9
C21 C22 C23 118.6(7)
C21 C22 H22 120.7
C23 C22 H22 120.7
C24 C23 C22 119.0(6)
C24 C23 P1 122.0(5)
C22 C23 P1 119.0(6)
C25 C24 C23 120.1(8)
C25 C24 H24 119.9
C23 C24 H24 119.9
C26 C25 C24 121.6(7)
C26 C25 H25 119.2
C24 C25 H25 119.2
C25 C26 C21 117.9(7)
C25 C26 C27 122.4(7)
C21 C26 C27 119.6(7)
C28 C27 C26 166.1(8)
C27 C28 Fe3 178.6(7)
C32 C31 C35 107.6(6)
C32 C31 C36 125.1(7)
C35 C31 C36 127.3(7)
C32 C31 Fe1 71.5(4)
C35 C31 Fe1 70.0(4)
C36 C31 Fe1 125.5(5)
C33 C32 C31 107.8(6)
C33 C32 C37 127.1(6)
C31 C32 C37 125.0(6)
C33 C32 Fe1 70.4(4)
C31 C32 Fe1 69.2(4)
C37 C32 Fe1 129.4(5)
C32 C33 C34 109.9(6)
C32 C33 C38 125.2(6)
C34 C33 C38 123.9(6)
C32 C33 Fe1 71.3(4)
C34 C33 Fe1 70.4(4)
C38 C33 Fe1 133.9(5)
C33 C34 C35 106.8(6)
C33 C34 C39 126.1(6)
C35 C34 C39 126.1(6)
C33 C34 Fe1 70.5(4)
C35 C34 Fe1 69.5(4)
C39 C34 Fe1 133.4(5)
C34 C35 C31 107.8(6)
C34 C35 C40 125.6(6)
C31 C35 C40 125.9(6)
C34 C35 Fe1 70.9(4)
C31 C35 Fe1 70.0(4)
C40 C35 Fe1 132.1(5)
C31 C36 H36A 109.5
C31 C36 H36B 109.5
H36A C36 H36B 109.5
C31 C36 H36C 109.5
H36A C36 H36C 109.5
H36B C36 H36C 109.5
C32 C37 H37A 109.5
C32 C37 H37B 109.5
H37A C37 H37B 109.5
C32 C37 H37C 109.5
H37A C37 H37C 109.5
H37B C37 H37C 109.5
C33 C38 H38A 109.5
C33 C38 H38B 109.5
H38A C38 H38B 109.5
C33 C38 H38C 109.5
H38A C38 H38C 109.5
H38B C38 H38C 109.5
C34 C39 H39A 109.5
C34 C39 H39B 109.5
H39A C39 H39B 109.5
C34 C39 H39C 109.5
H39A C39 H39C 109.5
H39B C39 H39C 109.5
C35 C40 H40A 109.5
C35 C40 H40B 109.5
H40A C40 H40B 109.5
C35 C40 H40C 109.5
H40A C40 H40C 109.5
H40B C40 H40C 109.5
C46 C41 C42 116.4(8)
C46 C41 P2 124.1(7)
C42 C41 P2 119.2(7)
C43 C42 C41 119.3(9)
C43 C42 H42 120.4
C41 C42 H42 120.4
C44 C43 C42 123.1(9)
C44 C43 H43 118.4
C42 C43 H43 118.4
C45 C44 C43 119.7(9)
C45 C44 H44 120.1
C43 C44 H44 120.1
C44 C45 C46 118.9(9)
C44 C45 H45 120.6
C46 C45 H45 120.6
C41 C46 C45 122.5(9)
C41 C46 H46 118.7
C45 C46 H46 118.7
C52 C51 C56 116.4(8)
C52 C51 P2 122.9(7)
C56 C51 P2 120.7(5)
C53 C52 C51 122.7(10)
C53 C52 H52 118.6
C51 C52 H52 118.6
C52 C53 C54 121.1(9)
C52 C53 H53 119.5
C54 C53 H53 119.5
C55 C54 C53 118.1(8)
C55 C54 H54 120.9
C53 C54 H54 120.9
C54 C55 C56 120.5(9)
C54 C55 H55 119.8
C56 C55 H55 119.8
C51 C56 C55 121.2(8)
C51 C56 H56 119.4
C55 C56 H56 119.4
C58 C57 P2 111.1(5)
C58 C57 H57A 109.4
P2 C57 H57A 109.4
C58 C57 H57B 109.4
P2 C57 H57B 109.4
H57A C57 H57B 108
C57 C58 P3 107.5(5)
C57 C58 H58A 110.2
P3 C58 H58A 110.2
C57 C58 H58B 110.2
P3 C58 H58B 110.2
H58A C58 H58B 108.5
C62 C61 C66 120.1(7)
C62 C61 P3 119.4(5)
C66 C61 P3 120.4(6)
C61 C62 C63 120.2(7)
C61 C62 H62 119.9
C63 C62 H62 119.9
C64 C63 C62 119.9(8)
C64 C63 H63 120
C62 C63 H63 120
C65 C64 C63 119.0(8)
C65 C64 H64 120.5
C63 C64 H64 120.5
C64 C65 C66 122.2(7)
C64 C65 H65 118.9
C66 C65 H65 118.9
C61 C66 C65 118.5(8)
C61 C66 H66 120.7
C65 C66 H66 120.7
C72 C71 C76 114.0(7)
C72 C71 P3 123.2(5)
C76 C71 P3 122.7(5)
C73 C72 C71 124.9(8)
C73 C72 H72 117.6
C71 C72 H72 117.6
C72 C73 C74 119.2(7)
C72 C73 H73 120.4
C74 C73 H73 120.4
C75 C74 C73 118.7(8)
C75 C74 H74 120.6
C73 C74 H74 120.6
C74 C75 C76 119.8(8)
C74 C75 H75 120.1
C76 C75 H75 120.1
C75 C76 C71 123.2(7)
C75 C76 H76 118.4
C71 C76 H76 118.4
C82 C81 C85 109.4(6)
C82 C81 C90 127.6(7)
C85 C81 C90 122.7(7)
C82 C81 Fe2 72.2(4)
C85 C81 Fe2 69.2(4)
C90 C81 Fe2 129.7(6)
C81 C82 C83 108.1(7)
C81 C82 C86 126.3(7)
C83 C82 C86 124.8(7)
C81 C82 Fe2 69.7(4)
C83 C82 Fe2 70.1(4)
C86 C82 Fe2 133.7(5)
C84 C83 C82 110.1(6)
C84 C83 C87 124.8(7)
C82 C83 C87 124.1(7)
C84 C83 Fe2 71.6(4)
C82 C83 Fe2 71.1(4)
C87 C83 Fe2 132.8(5)
C83 C84 C88 127.1(7)
C83 C84 C85 106.8(6)
C88 C84 C85 125.4(7)
C83 C84 Fe2 69.8(4)
C88 C84 Fe2 134.5(6)
C85 C84 Fe2 67.8(4)
C89 C85 C81 127.8(7)
C89 C85 C84 126.3(7)
C81 C85 C84 105.4(6)
C89 C85 Fe2 128.7(5)
C81 C85 Fe2 70.0(4)
C84 C85 Fe2 71.8(4)
C82 C86 H86A 109.5
C82 C86 H86B 109.5
H86A C86 H86B 109.5
C82 C86 H86C 109.5
H86A C86 H86C 109.5
H86B C86 H86C 109.5
C83 C87 H87A 109.5
C83 C87 H87B 109.5
H87A C87 H87B 109.5
C83 C87 H87C 109.5
H87A C87 H87C 109.5
H87B C87 H87C 109.5
C84 C88 H88A 109.5
C84 C88 H88B 109.5
H88A C88 H88B 109.5
C84 C88 H88C 109.5
H88A C88 H88C 109.5
H88B C88 H88C 109.5
C85 C89 H89A 109.5
C85 C89 H89B 109.5
H89A C89 H89B 109.5
C85 C89 H89C 109.5
H89A C89 H89C 109.5
H89B C89 H89C 109.5
C81 C90 H90A 109.5
C81 C90 H90B 109.5
H90A C90 H90B 109.5
C81 C90 H90C 109.5
H90A C90 H90C 109.5
H90B C90 H90C 109.5
C92 C91 C96 118.2(7)
C92 C91 P4 118.0(6)
C96 C91 P4 123.1(6)
C93 C92 C91 121.7(8)
C93 C92 H92 119.2
C91 C92 H92 119.2
C92 C93 C94 118.2(8)
C92 C93 H93 120.9
C94 C93 H93 120.9
C95 C94 C93 119.8(9)
C95 C94 H94 120.1
C93 C94 H94 120.1
C94 C95 C96 122.2(9)
C94 C95 H95 118.9
C96 C95 H95 118.9
C95 C96 C91 119.9(8)
C95 C96 H96 120
C91 C96 H96 120
C106 C101 C102 119.2(7)
C106 C101 P4 120.4(6)
C102 C101 P4 119.8(6)
C101 C102 C103 119.3(9)
C101 C102 H102 120.4
C103 C102 H102 120.4
C104 C103 C102 122.6(10)
C104 C103 H103 118.7
C102 C103 H103 118.7
C103 C104 C105 118.6(8)
C103 C104 H104 120.7
C105 C104 H104 120.7
C106 C105 C104 119.5(9)
C106 C105 H105 120.3
C104 C105 H105 120.3
C101 C106 C105 120.7(9)
C101 C106 H106 119.6
C105 C106 H106 119.6
C108 C107 P4 111.9(5)
C108 C107 H10A 109.2
P4 C107 H10A 109.2
C108 C107 H10B 109.2
P4 C107 H10B 109.2
H10A C107 H10B 107.9
C107 C108 P5 108.4(5)
C107 C108 H10C 110
P5 C108 H10C 110
C107 C108 H10D 110
P5 C108 H10D 110
H10C C108 H10D 108.4
C112 C111 C116 119.3(6)
C112 C111 P5 120.7(6)
C116 C111 P5 119.4(5)
C111 C112 C113 120.6(7)
C111 C112 H112 119.7
C113 C112 H112 119.7
C112 C113 C114 118.8(7)
C112 C113 H113 120.6
C114 C113 H113 120.6
C115 C114 C113 120.5(7)
C115 C114 H114 119.8
C113 C114 H114 119.8
C114 C115 C116 121.3(7)
C114 C115 H115 119.4
C116 C115 H115 119.4
C115 C116 C111 119.4(7)
C115 C116 H116 120.3
C111 C116 H116 120.3
C126 C121 C122 120.4(7)
C126 C121 P5 119.3(6)
C122 C121 P5 120.4(6)
C121 C122 C123 120.0(8)
C121 C122 H122 120
C123 C122 H122 120
C124 C123 C122 118.9(8)
C124 C123 H123 120.5
C122 C123 H123 120.5
C123 C124 C125 120.8(8)
C123 C124 H124 119.6
C125 C124 H124 119.6
C124 C125 C126 120.9(8)
C124 C125 H125 119.6
C126 C125 H125 119.6
C121 C126 C125 119.0(7)
C121 C126 H126 120.5
C125 C126 H126 120.5
C135 C131 C132 108.2(6)
C135 C131 C136 125.8(7)
C132 C131 C136 125.8(7)
C135 C131 Fe3 69.6(4)
C132 C131 Fe3 68.7(4)
C136 C131 Fe3 131.5(5)
C131 C132 C133 107.7(6)
C131 C132 C137 127.9(7)
C133 C132 C137 124.1(7)
C131 C132 Fe3 71.5(4)
C133 C132 Fe3 71.8(4)
C137 C132 Fe3 127.3(5)
C134 C133 C132 108.3(6)
C134 C133 C138 125.6(7)
C132 C133 C138 125.8(7)
C134 C133 Fe3 70.9(4)
C132 C133 Fe3 68.5(4)
C138 C133 Fe3 131.5(5)
C133 C134 C135 107.5(6)
C133 C134 C139 125.9(7)
C135 C134 C139 125.9(7)
C133 C134 Fe3 70.0(4)
C135 C134 Fe3 68.8(4)
C139 C134 Fe3 134.0(5)
C131 C135 C134 108.2(7)
C131 C135 C140 126.3(7)
C134 C135 C140 124.4(7)
C131 C135 Fe3 71.1(4)
C134 C135 Fe3 71.6(4)
C140 C135 Fe3 132.5(5)
C131 C136 H13A 109.5
C131 C136 H13B 109.5
H13A C136 H13B 109.5
C131 C136 H13C 109.5
H13A C136 H13C 109.5
H13B C136 H13C 109.5
C132 C137 H13D 109.5
C132 C137 H13E 109.5
H13D C137 H13E 109.5
C132 C137 H13F 109.5
H13D C137 H13F 109.5
H13E C137 H13F 109.5
C133 C138 H13G 109.5
C133 C138 H13H 109.5
H13G C138 H13H 109.5
C133 C138 H13I 109.5
H13G C138 H13I 109.5
H13H C138 H13I 109.5
C134 C139 H13J 109.5
C134 C139 H13K 109.5
H13J C139 H13K 109.5
C134 C139 H13L 109.5
H13J C139 H13L 109.5
H13K C139 H13L 109.5
C135 C140 H14A 109.5
C135 C140 H14B 109.5
H14A C140 H14B 109.5
C135 C140 H14C 109.5
H14A C140 H14C 109.5
H14B C140 H14C 109.5
C152 C151 C156 117.3(7)
C152 C151 P6 120.4(5)
C156 C151 P6 122.1(5)
C151 C152 C153 121.6(7)
C151 C152 H152 119.2
C153 C152 H152 119.2
C154 C153 C152 118.4(8)
C154 C153 H153 120.8
C152 C153 H153 120.8
C153 C154 C155 121.2(8)
C153 C154 H154 119.4
C155 C154 H154 119.4
C156 C155 C154 121.1(7)
C156 C155 H155 119.4
C154 C155 H155 119.4
C155 C156 C151 120.2(7)
C155 C156 H156 119.9
C151 C156 H156 119.9
C162 C161 C166 119.6(7)
C162 C161 P6 120.2(6)
C166 C161 P6 120.2(6)
C161 C162 C163 120.3(8)
C161 C162 H162 119.8
C163 C162 H162 119.8
C162 C163 C164 119.4(9)
C162 C163 H163 120.3
C164 C163 H163 120.3
C165 C164 C163 122.2(8)
C165 C164 H164 118.9
C163 C164 H164 118.9
C164 C165 C166 118.9(8)
C164 C165 H165 120.6
C166 C165 H165 120.6
C161 C166 C165 119.5(8)
C161 C166 H166 120.2
C165 C166 H166 120.2
C168 C167 P6 110.6(5)
C168 C167 H16A 109.5
P6 C167 H16A 109.5
C168 C167 H16B 109.5
P6 C167 H16B 109.5
H16A C167 H16B 108.1
C167 C168 P7 107.5(4)
C167 C168 H16C 110.2
P7 C168 H16C 110.2
C167 C168 H16D 110.2
P7 C168 H16D 110.2
H16C C168 H16D 108.5
C172 C171 C176 117.3(7)
C172 C171 P7 120.9(5)
C176 C171 P7 121.5(6)
C173 C172 C171 122.4(7)
C173 C172 H172 118.8
C171 C172 H172 118.8
C172 C173 C174 119.6(7)
C172 C173 H173 120.2
C174 C173 H173 120.2
C175 C174 C173 118.3(7)
C175 C174 H174 120.8
C173 C174 H174 120.8
C176 C175 C174 122.5(7)
C176 C175 H175 118.8
C174 C175 H175 118.8
C175 C176 C171 119.8(7)
C175 C176 H176 120.1
C171 C176 H176 120.1
C186 C181 C182 119.8(7)
C186 C181 P7 120.7(5)
C182 C181 P7 119.4(6)
C181 C182 C183 120.5(8)
C181 C182 H182 119.8
C183 C182 H182 119.8
C184 C183 C182 119.2(8)
C184 C183 H183 120.4
C182 C183 H183 120.4
C183 C184 C185 121.1(7)
C183 C184 H184 119.4
C185 C184 H184 119.4
C184 C185 C186 119.6(8)
C184 C185 H185 120.2
C186 C185 H185 120.2
C181 C186 C185 119.7(7)
C181 C186 H186 120.1
C185 C186 H186 120.1

loop_
_geom_bond_atom_site_label_1
_geom_bond_atom_site_label_2
_geom_bond_distance
P1 C23 1.806(7)
P1 C13 1.823(7)
P1 C3 1.841(7)
P1 Se1 2.107(2)
Fe1 C8 1.901(7)
Fe1 C35 2.100(7)
Fe1 C31 2.100(7)
Fe1 C34 2.118(6)
Fe1 C33 2.119(7)
Fe1 C32 2.131(7)
Fe1 P3 2.1805(18)
Fe1 P2 2.190(2)
Fe2 C18 1.880(7)
Fe2 C85 2.109(7)
Fe2 C81 2.119(7)
Fe2 C83 2.139(7)
Fe2 C82 2.152(7)
Fe2 C84 2.163(7)
Fe2 P5 2.174(2)
Fe2 P4 2.177(2)
Fe3 C28 1.856(7)
Fe3 C132 2.084(7)
Fe3 C135 2.102(7)
Fe3 C131 2.121(7)
Fe3 C133 2.129(7)
Fe3 C134 2.140(7)
Fe3 P7 2.1802(18)
Fe3 P6 2.1840(19)
P2 C51 1.844(7)
P2 C41 1.848(9)
P2 C57 1.868(7)
P3 C71 1.817(7)
P3 C58 1.844(7)
P3 C61 1.862(7)
P4 C101 1.846(8)
P4 C91 1.848(8)
P4 C107 1.858(8)
P5 C111 1.831(7)
P5 C121 1.851(7)
P5 C108 1.866(8)
P6 C151 1.824(7)
P6 C167 1.857(7)
P6 C161 1.863(8)
P7 C171 1.839(7)
P7 C181 1.861(7)
P7 C168 1.867(7)
C1 C6 1.360(11)
C1 C2 1.435(11)
C1 H1 0.95
C2 C3 1.312(11)
C2 H2 0.95
C3 C4 1.414(9)
C4 C5 1.374(10)
C4 H4 0.95
C5 C6 1.412(12)
C5 H5 0.95
C6 C7 1.420(9)
C7 C8 1.212(9)
C11 C12 1.362(11)
C11 C16 1.427(12)
C11 H11 0.95
C12 C13 1.410(10)
C12 H12 0.95
C13 C14 1.376(11)
C14 C15 1.364(12)
C14 H14 0.95
C15 C16 1.390(11)
C15 H15 0.95
C16 C17 1.432(10)
C17 C18 1.234(10)
C21 C22 1.392(10)
C21 C26 1.407(12)
C21 H21 0.95
C22 C23 1.409(10)
C22 H22 0.95
C23 C24 1.403(11)
C24 C25 1.391(10)
C24 H24 0.95
C25 C26 1.375(11)
C25 H25 0.95
C26 C27 1.456(10)
C27 C28 1.242(9)
C31 C32 1.422(9)
C31 C35 1.436(9)
C31 C36 1.493(11)
C32 C33 1.396(10)
C32 C37 1.504(10)
C33 C34 1.418(10)
C33 C38 1.529(10)
C34 C35 1.427(10)
C34 C39 1.513(10)
C35 C40 1.537(10)
C36 H36A 0.98
C36 H36B 0.98
C36 H36C 0.98
C37 H37A 0.98
C37 H37B 0.98
C37 H37C 0.98
C38 H38A 0.98
C38 H38B 0.98
C38 H38C 0.98
C39 H39A 0.98
C39 H39B 0.98
C39 H39C 0.98
C40 H40A 0.98
C40 H40B 0.98
C40 H40C 0.98
C41 C46 1.349(13)
C41 C42 1.410(12)
C42 C43 1.382(12)
C42 H42 0.95
C43 C44 1.346(13)
C43 H43 0.95
C44 C45 1.318(12)
C44 H44 0.95
C45 C46 1.448(12)
C45 H45 0.95
C46 H46 0.95
C51 C52 1.385(10)
C51 C56 1.394(12)
C52 C53 1.370(12)
C52 H52 0.95
C53 C54 1.384(15)
C53 H53 0.95
C54 C55 1.377(14)
C54 H54 0.95
C55 C56 1.415(11)
C55 H55 0.95
C56 H56 0.95
C57 C58 1.526(10)
C57 H57A 0.99
C57 H57B 0.99
C58 H58A 0.99
C58 H58B 0.99
C61 C62 1.359(10)
C61 C66 1.382(9)
C62 C63 1.430(12)
C62 H62 0.95
C63 C64 1.368(13)
C63 H63 0.95
C64 C65 1.357(13)
C64 H64 0.95
C65 C66 1.410(12)
C65 H65 0.95
C66 H66 0.95
C71 C72 1.400(9)
C71 C76 1.401(10)
C72 C73 1.349(12)
C72 H72 0.95
C73 C74 1.416(13)
C73 H73 0.95
C74 C75 1.374(12)
C74 H74 0.95
C75 C76 1.391(11)
C75 H75 0.95
C76 H76 0.95
C81 C82 1.394(11)
C81 C85 1.474(10)
C81 C90 1.483(11)
C82 C83 1.423(10)
C82 C86 1.521(11)
C83 C84 1.422(10)
C83 C87 1.548(11)
C84 C88 1.445(10)
C84 C85 1.475(10)
C85 C89 1.465(10)
C86 H86A 0.98
C86 H86B 0.98
C86 H86C 0.98
C87 H87A 0.98
C87 H87B 0.98
C87 H87C 0.98
C88 H88A 0.98
C88 H88B 0.98
C88 H88C 0.98
C89 H89A 0.98
C89 H89B 0.98
C89 H89C 0.98
C90 H90A 0.98
C90 H90B 0.98
C90 H90C 0.98
C91 C92 1.398(11)
C91 C96 1.412(11)
C92 C93 1.374(12)
C92 H92 0.95
C93 C94 1.468(14)
C93 H93 0.95
C94 C95 1.311(14)
C94 H94 0.95
C95 C96 1.400(13)
C95 H95 0.95
C96 H96 0.95
C101 C106 1.360(12)
C101 C102 1.409(12)
C102 C103 1.413(11)
C102 H102 0.95
C103 C104 1.315(16)
C103 H103 0.95
C104 C105 1.439(17)
C104 H104 0.95
C105 C106 1.409(13)
C105 H105 0.95
C106 H106 0.95
C107 C108 1.580(11)
C107 H10A 0.99
C107 H10B 0.99
C108 H10C 0.99
C108 H10D 0.99
C111 C112 1.391(11)
C111 C116 1.435(10)
C112 C113 1.404(11)
C112 H112 0.95
C113 C114 1.421(11)
C113 H113 0.95
C114 C115 1.372(12)
C114 H114 0.95
C115 C116 1.380(10)
C115 H115 0.95
C116 H116 0.95
C121 C126 1.378(11)
C121 C122 1.382(11)
C122 C123 1.433(11)
C122 H122 0.95
C123 C124 1.365(13)
C123 H123 0.95
C124 C125 1.371(13)
C124 H124 0.95
C125 C126 1.413(11)
C125 H125 0.95
C126 H126 0.95
C131 C135 1.419(11)
C131 C132 1.430(10)
C131 C136 1.486(10)
C132 C133 1.431(10)
C132 C137 1.503(11)
C133 C134 1.427(10)
C133 C138 1.489(10)
C134 C135 1.437(10)
C134 C139 1.473(10)
C135 C140 1.515(11)
C136 H13A 0.98
C136 H13B 0.98
C136 H13C 0.98
C137 H13D 0.98
C137 H13E 0.98
C137 H13F 0.98
C138 H13G 0.98
C138 H13H 0.98
C138 H13I 0.98
C139 H13J 0.98
C139 H13K 0.98
C139 H13L 0.98
C140 H14A 0.98
C140 H14B 0.98
C140 H14C 0.98
C151 C152 1.407(10)
C151 C156 1.434(9)
C152 C153 1.425(11)
C152 H152 0.95
C153 C154 1.352(13)
C153 H153 0.95
C154 C155 1.413(12)
C154 H154 0.95
C155 C156 1.355(11)
C155 H155 0.95
C156 H156 0.95
C161 C162 1.373(11)
C161 C166 1.385(11)
C162 C163 1.375(11)
C162 H162 0.95
C163 C164 1.383(14)
C163 H163 0.95
C164 C165 1.323(13)
C164 H164 0.95
C165 C166 1.425(11)
C165 H165 0.95
C166 H166 0.95
C167 C168 1.502(10)
C167 H16A 0.99
C167 H16B 0.99
C168 H16C 0.99
C168 H16D 0.99
C171 C172 1.391(11)
C171 C176 1.444(10)
C172 C173 1.362(10)
C172 H172 0.95
C173 C174 1.424(10)
C173 H173 0.95
C174 C175 1.383(11)
C174 H174 0.95
C175 C176 1.350(10)
C175 H175 0.95
C176 H176 0.95
C181 C186 1.368(10)
C181 C182 1.382(10)
C182 C183 1.403(11)
C182 H182 0.95
C183 C184 1.349(12)
C183 H183 0.95
C184 C185 1.384(11)
C184 H184 0.95
C185 C186 1.402(10)
C185 H185 0.95
C186 H186 0.95

loop_
_geom_torsion_atom_site_label_1
_geom_torsion_atom_site_label_2
_geom_torsion_atom_site_label_3
_geom_torsion_atom_site_label_4
_geom_torsion
C8 Fe1 P2 C51 -45.5(3)
C35 Fe1 P2 C51 134.8(4)
C31 Fe1 P2 C51 51.5(8)
C34 Fe1 P2 C51 110.4(3)
C33 Fe1 P2 C51 70.6(3)
C32 Fe1 P2 C51 39.0(4)
P3 Fe1 P2 C51 -128.3(3)
C8 Fe1 P2 C41 -170.1(4)
C35 Fe1 P2 C41 10.2(5)
C31 Fe1 P2 C41 -73.1(8)
C34 Fe1 P2 C41 -14.2(4)
C33 Fe1 P2 C41 -54.1(4)
C32 Fe1 P2 C41 -85.6(4)
P3 Fe1 P2 C41 107.1(4)
C8 Fe1 P2 C57 72.5(4)
C35 Fe1 P2 C57 -107.2(4)
C31 Fe1 P2 C57 169.5(8)
C34 Fe1 P2 C57 -131.6(4)
C33 Fe1 P2 C57 -171.5(3)
C32 Fe1 P2 C57 157.0(4)
P3 Fe1 P2 C57 -10.3(3)
C8 Fe1 P3 C71 59.9(3)
C35 Fe1 P3 C71 -72.1(3)
C31 Fe1 P3 C71 -32.7(3)
C34 Fe1 P3 C71 -105.9(3)
C33 Fe1 P3 C71 -101.1(6)
C32 Fe1 P3 C71 -14.6(4)
P2 Fe1 P3 C71 147.3(3)
C8 Fe1 P3 C58 -57.4(3)
C35 Fe1 P3 C58 170.6(3)
C31 Fe1 P3 C58 -150.0(3)
C34 Fe1 P3 C58 136.8(3)
C33 Fe1 P3 C58 141.5(6)
C32 Fe1 P3 C58 -131.9(4)
P2 Fe1 P3 C58 29.9(3)
C8 Fe1 P3 C61 -172.4(3)
C35 Fe1 P3 C61 55.6(3)
C31 Fe1 P3 C61 95.0(3)
C34 Fe1 P3 C61 21.8(4)
C33 Fe1 P3 C61 26.6(7)
C32 Fe1 P3 C61 113.1(4)
P2 Fe1 P3 C61 -85.0(3)
C18 Fe2 P4 C101 -54.8(4)
C85 Fe2 P4 C101 29.1(10)
C81 Fe2 P4 C101 27.6(4)
C83 Fe2 P4 C101 100.7(4)
C82 Fe2 P4 C101 60.9(4)
C84 Fe2 P4 C101 127.1(5)
P5 Fe2 P4 C101 -141.0(3)
C18 Fe2 P4 C91 -177.6(4)
C85 Fe2 P4 C91 -93.7(10)
C81 Fe2 P4 C91 -95.2(4)
C83 Fe2 P4 C91 -22.2(4)
C82 Fe2 P4 C91 -62.0(4)
C84 Fe2 P4 C91 4.2(5)
P5 Fe2 P4 C91 96.2(3)
C18 Fe2 P4 C107 61.4(4)
C85 Fe2 P4 C107 145.3(10)
C81 Fe2 P4 C107 143.9(4)
C83 Fe2 P4 C107 -143.1(4)
C82 Fe2 P4 C107 177.1(4)
C84 Fe2 P4 C107 -116.7(5)
P5 Fe2 P4 C107 -24.8(3)
C18 Fe2 P5 C111 70.5(4)
C85 Fe2 P5 C111 -25.3(3)
C81 Fe2 P5 C111 -10.8(5)
C83 Fe2 P5 C111 -97.4(3)
C82 Fe2 P5 C111 -96.4(6)
C84 Fe2 P5 C111 -64.7(3)
P4 Fe2 P5 C111 152.5(3)
C18 Fe2 P5 C121 -162.1(4)
C85 Fe2 P5 C121 102.1(3)
C81 Fe2 P5 C121 116.6(5)
C83 Fe2 P5 C121 30.0(4)
C82 Fe2 P5 C121 31.0(6)
C84 Fe2 P5 C121 62.7(3)
P4 Fe2 P5 C121 -80.1(3)
C18 Fe2 P5 C108 -46.4(4)
C85 Fe2 P5 C108 -142.2(3)
C81 Fe2 P5 C108 -127.7(5)
C83 Fe2 P5 C108 145.7(3)
C82 Fe2 P5 C108 146.7(6)
C84 Fe2 P5 C108 178.4(3)
P4 Fe2 P5 C108 35.6(3)
C28 Fe3 P6 C151 -165.6(3)
C132 Fe3 P6 C151 -66.9(10)
C135 Fe3 P6 C151 -10.6(3)
C131 Fe3 P6 C151 14.3(4)
C133 Fe3 P6 C151 -82.8(4)
C134 Fe3 P6 C151 -51.1(3)
P7 Fe3 P6 C151 111.0(3)
C28 Fe3 P6 C167 73.7(3)
C132 Fe3 P6 C167 172.4(9)
C135 Fe3 P6 C167 -131.3(3)
C131 Fe3 P6 C167 -106.4(4)
C133 Fe3 P6 C167 156.5(4)
C134 Fe3 P6 C167 -171.8(3)
P7 Fe3 P6 C167 -9.7(3)
C28 Fe3 P6 C161 -44.3(3)
C132 Fe3 P6 C161 54.3(10)
C135 Fe3 P6 C161 110.6(3)
C131 Fe3 P6 C161 135.6(4)
C133 Fe3 P6 C161 38.4(4)
C134 Fe3 P6 C161 70.2(3)
P7 Fe3 P6 C161 -127.7(3)
C28 Fe3 P7 C171 -168.8(4)
C132 Fe3 P7 C171 96.8(4)
C135 Fe3 P7 C171 24.2(4)
C131 Fe3 P7 C171 57.3(4)
C133 Fe3 P7 C171 115.7(4)
C134 Fe3 P7 C171 31.2(7)
P6 Fe3 P7 C171 -82.7(3)
C28 Fe3 P7 C181 60.5(3)
C132 Fe3 P7 C181 -33.9(3)
C135 Fe3 P7 C181 -106.5(4)
C131 Fe3 P7 C181 -73.4(3)
C133 Fe3 P7 C181 -15.0(4)
C134 Fe3 P7 C181 -99.5(7)
P6 Fe3 P7 C181 146.6(3)
C28 Fe3 P7 C168 -56.5(3)
C132 Fe3 P7 C168 -150.9(3)
C135 Fe3 P7 C168 136.5(3)
C131 Fe3 P7 C168 169.6(3)
C133 Fe3 P7 C168 -132.0(4)
C134 Fe3 P7 C168 143.5(7)
P6 Fe3 P7 C168 29.6(3)
C6 C1 C2 C3 3.2(13)
C1 C2 C3 C4 -4.5(12)
C1 C2 C3 P1 -176.5(6)
C23 P1 C3 C2 54.4(7)
C13 P1 C3 C2 -58.3(7)
Se1 P1 C3 C2 176.7(6)
C23 P1 C3 C4 -117.8(6)
C13 P1 C3 C4 129.5(6)
Se1 P1 C3 C4 4.6(6)
C2 C3 C4 C5 2.2(11)
P1 C3 C4 C5 174.8(6)
C3 C4 C5 C6 1.4(12)
C2 C1 C6 C5 0.4(11)
C2 C1 C6 C7 180.0(7)
C4 C5 C6 C1 -2.6(12)
C4 C5 C6 C7 177.8(7)
C1 C6 C7 C8 100(11)
C5 C6 C7 C8 -81(11)
C6 C7 C8 Fe1 155(10)
C35 Fe1 C8 C7 -47(15)
C31 Fe1 C8 C7 -32(15)
C34 Fe1 C8 C7 12(15)
C33 Fe1 C8 C7 33(15)
C32 Fe1 C8 C7 7(15)
P3 Fe1 C8 C7 -140(15)
P2 Fe1 C8 C7 133(15)
C16 C11 C12 C13 0.6(14)
C11 C12 C13 C14 2.2(13)
C11 C12 C13 P1 177.1(7)
C23 P1 C13 C14 -104.5(7)
C3 P1 C13 C14 5.8(8)
Se1 P1 C13 C14 131.8(6)
C23 P1 C13 C12 80.9(7)
C3 P1 C13 C12 -168.8(6)
Se1 P1 C13 C12 -42.8(7)
C12 C13 C14 C15 -4.3(13)
P1 C13 C14 C15 -178.7(7)
C13 C14 C15 C16 3.6(14)
C14 C15 C16 C11 -0.7(13)
C14 C15 C16 C17 176.6(8)
C12 C11 C16 C15 -1.4(13)
C12 C11 C16 C17 -178.6(8)
C15 C16 C17 C18 8(5)
C11 C16 C17 C18 -175(5)
C16 C17 C18 Fe2 -10(10)
C85 Fe2 C18 C17 -148(6)
C81 Fe2 C18 C17 -108(6)
C83 Fe2 C18 C17 -100(6)
C82 Fe2 C18 C17 -81(6)
C84 Fe2 C18 C17 -162(6)
P5 Fe2 C18 C17 105(6)
P4 Fe2 C18 C17 19(6)
C26 C21 C22 C23 -4.0(12)
C21 C22 C23 C24 9.2(11)
C21 C22 C23 P1 -171.7(6)
C13 P1 C23 C24 43.9(7)
C3 P1 C23 C24 -70.6(6)
Se1 P1 C23 C24 166.8(5)
C13 P1 C23 C22 -135.2(6)
C3 P1 C23 C22 110.3(6)
Se1 P1 C23 C22 -12.3(6)
C22 C23 C24 C25 -8.8(10)
P1 C23 C24 C25 172.1(6)
C23 C24 C25 C26 3.0(11)
C24 C25 C26 C21 2.3(11)
C24 C25 C26 C27 178.7(7)
C22 C21 C26 C25 -1.8(12)
C22 C21 C26 C27 -178.3(7)
C25 C26 C27 C28 -176(3)
C21 C26 C27 C28 0(3)
C26 C27 C28 Fe3 -16E1(2)
C132 Fe3 C28 C27 0E1(2)
C135 Fe3 C28 C27 5E1(2)
C131 Fe3 C28 C27 -1E1(2)
C133 Fe3 C28 C27 4E1(2)
C134 Fe3 C28 C27 7E1(2)
P7 Fe3 C28 C27 -10E1(2)
P6 Fe3 C28 C27 17E1(10)
C8 Fe1 C31 C32 79.9(4)
C35 Fe1 C31 C32 -117.5(5)
C34 Fe1 C31 C32 -79.7(4)
C33 Fe1 C31 C32 -36.7(4)
P3 Fe1 C31 C32 163.8(3)
P2 Fe1 C31 C32 -16.0(10)
C8 Fe1 C31 C35 -162.6(4)
C34 Fe1 C31 C35 37.8(4)
C33 Fe1 C31 C35 80.8(4)
C32 Fe1 C31 C35 117.5(5)
P3 Fe1 C31 C35 -78.8(4)
P2 Fe1 C31 C35 101.5(8)
C8 Fe1 C31 C36 -40.4(7)
C35 Fe1 C31 C36 122.2(8)
C34 Fe1 C31 C36 159.9(7)
C33 Fe1 C31 C36 -157.1(7)
C32 Fe1 C31 C36 -120.4(8)
P3 Fe1 C31 C36 43.4(7)
P2 Fe1 C31 C36 -136.4(7)
C35 C31 C32 C33 -1.0(8)
C36 C31 C32 C33 -179.1(7)
Fe1 C31 C32 C33 60.0(5)
C35 C31 C32 C37 174.7(6)
C36 C31 C32 C37 -3.5(11)
Fe1 C31 C32 C37 -124.3(7)
C35 C31 C32 Fe1 -61.0(5)
C36 C31 C32 Fe1 120.9(7)
C8 Fe1 C32 C33 140.3(4)
C35 Fe1 C32 C33 -80.3(4)
C31 Fe1 C32 C33 -118.9(6)
C34 Fe1 C32 C33 -36.8(4)
P3 Fe1 C32 C33 -146.6(3)
P2 Fe1 C32 C33 56.0(4)
C8 Fe1 C32 C31 -100.8(4)
C35 Fe1 C32 C31 38.6(4)
C34 Fe1 C32 C31 82.1(4)
C33 Fe1 C32 C31 118.9(6)
P3 Fe1 C32 C31 -27.7(6)
P2 Fe1 C32 C31 174.9(3)
C8 Fe1 C32 C37 17.9(7)
C35 Fe1 C32 C37 157.3(7)
C31 Fe1 C32 C37 118.8(8)
C34 Fe1 C32 C37 -159.1(7)
C33 Fe1 C32 C37 -122.3(8)
P3 Fe1 C32 C37 91.0(7)
P2 Fe1 C32 C37 -66.3(7)
C31 C32 C33 C34 0.8(8)
C37 C32 C33 C34 -174.7(7)
Fe1 C32 C33 C34 60.1(5)
C31 C32 C33 C38 169.6(6)
C37 C32 C33 C38 -5.9(11)
Fe1 C32 C33 C38 -131.1(7)
C31 C32 C33 Fe1 -59.3(5)
C37 C32 C33 Fe1 125.2(7)
C8 Fe1 C33 C32 -45.3(5)
C35 Fe1 C33 C32 81.7(4)
C31 Fe1 C33 C32 37.6(4)
C34 Fe1 C33 C32 120.1(6)
P3 Fe1 C33 C32 113.6(6)
P2 Fe1 C33 C32 -137.1(4)
C8 Fe1 C33 C34 -165.4(4)
C35 Fe1 C33 C34 -38.4(4)
C31 Fe1 C33 C34 -82.5(4)
C32 Fe1 C33 C34 -120.1(6)
P3 Fe1 C33 C34 -6.5(8)
P2 Fe1 C33 C34 102.8(4)
C8 Fe1 C33 C38 76.0(8)
C35 Fe1 C33 C38 -156.9(8)
C31 Fe1 C33 C38 158.9(8)
C34 Fe1 C33 C38 -118.6(9)
C32 Fe1 C33 C38 121.3(9)
P3 Fe1 C33 C38 -125.0(7)
P2 Fe1 C33 C38 -15.8(7)
C32 C33 C34 C35 -0.3(8)
C38 C33 C34 C35 -169.3(6)
Fe1 C33 C34 C35 60.3(4)
C32 C33 C34 C39 169.3(6)
C38 C33 C34 C39 0.3(11)
Fe1 C33 C34 C39 -130.1(7)
C32 C33 C34 Fe1 -60.6(5)
C38 C33 C34 Fe1 130.4(7)
C8 Fe1 C34 C33 29.7(8)
C35 Fe1 C34 C33 117.4(6)
C31 Fe1 C34 C33 79.2(4)
C32 Fe1 C34 C33 36.1(4)
P3 Fe1 C34 C33 177.4(3)
P2 Fe1 C34 C33 -86.8(4)
C8 Fe1 C34 C35 -87.7(7)
C31 Fe1 C34 C35 -38.2(4)
C33 Fe1 C34 C35 -117.4(6)
C32 Fe1 C34 C35 -81.3(4)
P3 Fe1 C34 C35 60.0(4)
P2 Fe1 C34 C35 155.7(4)
C8 Fe1 C34 C39 151.4(7)
C35 Fe1 C34 C39 -120.9(9)
C31 Fe1 C34 C39 -159.1(8)
C33 Fe1 C34 C39 121.7(9)
C32 Fe1 C34 C39 157.8(8)
P3 Fe1 C34 C39 -60.9(7)
P2 Fe1 C34 C39 34.8(7)
C33 C34 C35 C31 -0.3(7)
C39 C34 C35 C31 -169.9(6)
Fe1 C34 C35 C31 60.6(4)
C33 C34 C35 C40 170.4(7)
C39 C34 C35 C40 0.8(11)
Fe1 C34 C35 C40 -128.7(7)
C33 C34 C35 Fe1 -60.9(5)
C39 C34 C35 Fe1 129.5(7)
C32 C31 C35 C34 0.8(7)
C36 C31 C35 C34 178.9(7)
Fe1 C31 C35 C34 -61.2(5)
C32 C31 C35 C40 -169.9(6)
C36 C31 C35 C40 8.2(11)
Fe1 C31 C35 C40 128.1(7)
C32 C31 C35 Fe1 62.0(5)
C36 C31 C35 Fe1 -119.9(7)
C8 Fe1 C35 C34 141.9(4)
C31 Fe1 C35 C34 118.1(6)
C33 Fe1 C35 C34 37.9(4)
C32 Fe1 C35 C34 80.1(4)
P3 Fe1 C35 C34 -131.6(4)
P2 Fe1 C35 C34 -38.5(5)
C8 Fe1 C35 C31 23.8(5)
C34 Fe1 C35 C31 -118.1(6)
C33 Fe1 C35 C31 -80.1(4)
C32 Fe1 C35 C31 -37.9(4)
P3 Fe1 C35 C31 110.4(4)
P2 Fe1 C35 C31 -156.5(3)
C8 Fe1 C35 C40 -97.0(7)
C31 Fe1 C35 C40 -120.8(8)
C34 Fe1 C35 C40 121.2(8)
C33 Fe1 C35 C40 159.1(8)
C32 Fe1 C35 C40 -158.7(7)
P3 Fe1 C35 C40 -10.4(7)
P2 Fe1 C35 C40 82.7(7)
C51 P2 C41 C46 148.7(7)
C57 P2 C41 C46 42.4(8)
Fe1 P2 C41 C46 -78.5(8)
C51 P2 C41 C42 -37.6(7)
C57 P2 C41 C42 -143.9(6)
Fe1 P2 C41 C42 95.2(6)
C46 C41 C42 C43 0.3(11)
P2 C41 C42 C43 -173.9(6)
C41 C42 C43 C44 2.6(12)
C42 C43 C44 C45 -3.3(12)
C43 C44 C45 C46 1.1(12)
C42 C41 C46 C45 -2.3(12)
P2 C41 C46 C45 171.6(6)
C44 C45 C46 C41 1.6(12)
C41 P2 C51 C52 -54.7(7)
C57 P2 C51 C52 50.9(7)
Fe1 P2 C51 C52 171.9(6)
C41 P2 C51 C56 122.3(6)
C57 P2 C51 C56 -132.1(6)
Fe1 P2 C51 C56 -11.0(7)
C56 C51 C52 C53 0.7(12)
P2 C51 C52 C53 177.8(7)
C51 C52 C53 C54 -1.3(15)
C52 C53 C54 C55 1.0(14)
C53 C54 C55 C56 -0.3(13)
C52 C51 C56 C55 0.1(11)
P2 C51 C56 C55 -177.1(6)
C54 C55 C56 C51 -0.3(12)
C51 P2 C57 C58 111.3(6)
C41 P2 C57 C58 -144.1(6)
Fe1 P2 C57 C58 -16.2(6)
P2 C57 C58 P3 39.2(6)
C71 P3 C58 C57 -173.2(5)
C61 P3 C58 C57 81.6(5)
Fe1 P3 C58 C57 -47.3(5)
C71 P3 C61 C62 146.2(6)
C58 P3 C61 C62 -106.4(6)
Fe1 P3 C61 C62 11.7(7)
C71 P3 C61 C66 -37.7(7)
C58 P3 C61 C66 69.7(7)
Fe1 P3 C61 C66 -172.2(5)
C66 C61 C62 C63 -2.4(12)
P3 C61 C62 C63 173.7(7)
C61 C62 C63 C64 0.8(14)
C62 C63 C64 C65 -0.3(15)
C63 C64 C65 C66 1.4(15)
C62 C61 C66 C65 3.3(12)
P3 C61 C66 C65 -172.7(6)
C64 C65 C66 C61 -2.9(13)
C58 P3 C71 C72 -144.5(6)
C61 P3 C71 C72 -40.1(7)
Fe1 P3 C71 C72 96.9(6)
C58 P3 C71 C76 38.8(7)
C61 P3 C71 C76 143.2(6)
Fe1 P3 C71 C76 -79.8(6)
C76 C71 C72 C73 1.5(11)
P3 C71 C72 C73 -175.5(7)
C71 C72 C73 C74 -3.5(13)
C72 C73 C74 C75 5.0(13)
C73 C74 C75 C76 -4.7(12)
C74 C75 C76 C71 2.9(12)
C72 C71 C76 C75 -1.1(10)
P3 C71 C76 C75 175.9(6)
C18 Fe2 C81 C82 138.7(5)
C85 Fe2 C81 C82 -119.6(6)
C83 Fe2 C81 C82 -37.2(4)
C84 Fe2 C81 C82 -79.7(5)
P5 Fe2 C81 C82 -141.1(4)
P4 Fe2 C81 C82 59.9(5)
C18 Fe2 C81 C85 -101.7(4)
C83 Fe2 C81 C85 82.5(4)
C82 Fe2 C81 C85 119.6(6)
C84 Fe2 C81 C85 39.9(4)
P5 Fe2 C81 C85 -21.4(7)
P4 Fe2 C81 C85 179.5(3)
C18 Fe2 C81 C90 14.2(8)
C85 Fe2 C81 C90 115.9(9)
C83 Fe2 C81 C90 -161.7(8)
C82 Fe2 C81 C90 -124.5(9)
C84 Fe2 C81 C90 155.8(8)
P5 Fe2 C81 C90 94.5(8)
P4 Fe2 C81 C90 -64.6(8)
C85 C81 C82 C83 0.3(8)
C90 C81 C82 C83 -173.4(7)
Fe2 C81 C82 C83 59.8(5)
C85 C81 C82 C86 170.6(7)
C90 C81 C82 C86 -3.2(13)
Fe2 C81 C82 C86 -130.0(8)
C85 C81 C82 Fe2 -59.5(5)
C90 C81 C82 Fe2 126.8(8)
C18 Fe2 C82 C81 -47.6(5)
C85 Fe2 C82 C81 38.2(4)
C83 Fe2 C82 C81 119.1(7)
C84 Fe2 C82 C81 82.6(5)
P5 Fe2 C82 C81 117.7(6)
P4 Fe2 C82 C81 -134.7(4)
C18 Fe2 C82 C83 -166.8(4)
C85 Fe2 C82 C83 -80.9(5)
C81 Fe2 C82 C83 -119.1(7)
C84 Fe2 C82 C83 -36.6(4)
P5 Fe2 C82 C83 -1.4(8)
P4 Fe2 C82 C83 106.1(4)
C18 Fe2 C82 C86 73.7(8)
C85 Fe2 C82 C86 159.5(9)
C81 Fe2 C82 C86 121.3(10)
C83 Fe2 C82 C86 -119.6(10)
C84 Fe2 C82 C86 -156.1(9)
P5 Fe2 C82 C86 -121.0(7)
P4 Fe2 C82 C86 -13.4(8)
C81 C82 C83 C84 1.8(9)
C86 C82 C83 C84 -168.6(7)
Fe2 C82 C83 C84 61.3(5)
C81 C82 C83 C87 171.0(7)
C86 C82 C83 C87 0.6(12)
Fe2 C82 C83 C87 -129.4(7)
C81 C82 C83 Fe2 -59.5(5)
C86 C82 C83 Fe2 130.1(7)
C18 Fe2 C83 C84 -92.5(7)
C85 Fe2 C83 C84 -38.2(4)
C81 Fe2 C83 C84 -83.2(5)
C82 Fe2 C83 C84 -119.8(6)
P5 Fe2 C83 C84 59.6(4)
P4 Fe2 C83 C84 154.6(4)
C18 Fe2 C83 C82 27.3(8)
C85 Fe2 C83 C82 81.5(5)
C81 Fe2 C83 C82 36.6(4)
C84 Fe2 C83 C82 119.8(6)
P5 Fe2 C83 C82 179.4(4)
P4 Fe2 C83 C82 -85.7(4)
C18 Fe2 C83 C87 146.7(7)
C85 Fe2 C83 C87 -159.1(8)
C81 Fe2 C83 C87 156.0(8)
C82 Fe2 C83 C87 119.4(9)
C84 Fe2 C83 C87 -120.9(9)
P5 Fe2 C83 C87 -61.2(8)
P4 Fe2 C83 C87 33.7(8)
C82 C83 C84 C88 167.8(7)
C87 C83 C84 C88 -1.4(12)
Fe2 C83 C84 C88 -131.2(8)
C82 C83 C84 C85 -3.1(8)
C87 C83 C84 C85 -172.3(7)
Fe2 C83 C84 C85 57.9(5)
C82 C83 C84 Fe2 -61.0(5)
C87 C83 C84 Fe2 129.8(7)
C18 Fe2 C84 C83 140.6(5)
C85 Fe2 C84 C83 118.9(6)
C81 Fe2 C84 C83 78.5(5)
C82 Fe2 C84 C83 36.7(4)
P5 Fe2 C84 C83 -130.3(4)
P4 Fe2 C84 C83 -42.0(6)
C18 Fe2 C84 C88 -96.7(8)
C85 Fe2 C84 C88 -118.5(9)
C81 Fe2 C84 C88 -158.8(8)
C83 Fe2 C84 C88 122.6(9)
C82 Fe2 C84 C88 159.3(8)
P5 Fe2 C84 C88 -7.7(8)
P4 Fe2 C84 C88 80.6(8)
C18 Fe2 C84 C85 21.7(6)
C81 Fe2 C84 C85 -40.4(4)
C83 Fe2 C84 C85 -118.9(6)
C82 Fe2 C84 C85 -82.2(5)
P5 Fe2 C84 C85 110.8(4)
P4 Fe2 C84 C85 -160.9(3)
C82 C81 C85 C89 -174.6(7)
C90 C81 C85 C89 -0.5(12)
Fe2 C81 C85 C89 124.1(8)
C82 C81 C85 C84 -2.2(8)
C90 C81 C85 C84 171.9(7)
Fe2 C81 C85 C84 -63.5(5)
C82 C81 C85 Fe2 61.3(5)
C90 C81 C85 Fe2 -124.6(7)
C83 C84 C85 C89 175.7(7)
C88 C84 C85 C89 4.6(12)
Fe2 C84 C85 C89 -125.2(7)
C83 C84 C85 C81 3.2(8)
C88 C84 C85 C81 -167.9(7)
Fe2 C84 C85 C81 62.3(5)
C83 C84 C85 Fe2 -59.1(5)
C88 C84 C85 Fe2 129.7(8)
C18 Fe2 C85 C89 -42.4(7)
C81 Fe2 C85 C89 -122.9(9)
C83 Fe2 C85 C89 159.0(8)
C82 Fe2 C85 C89 -158.7(8)
C84 Fe2 C85 C89 122.4(8)
P5 Fe2 C85 C89 45.0(7)
P4 Fe2 C85 C89 -124.7(9)
C18 Fe2 C85 C81 80.5(5)
C83 Fe2 C85 C81 -78.1(5)
C82 Fe2 C85 C81 -35.7(4)
C84 Fe2 C85 C81 -114.7(6)
P5 Fe2 C85 C81 167.9(4)
P4 Fe2 C85 C81 -1.8(12)
C18 Fe2 C85 C84 -164.8(4)
C81 Fe2 C85 C84 114.7(6)
C83 Fe2 C85 C84 36.6(4)
C82 Fe2 C85 C84 79.0(5)
P5 Fe2 C85 C84 -77.4(4)
P4 Fe2 C85 C84 112.9(9)
C101 P4 C91 C92 -56.8(7)
C107 P4 C91 C92 -158.9(6)
Fe2 P4 C91 C92 76.6(6)
C101 P4 C91 C96 133.4(7)
C107 P4 C91 C96 31.3(7)
Fe2 P4 C91 C96 -93.2(7)
C96 C91 C92 C93 -0.2(11)
P4 C91 C92 C93 -170.5(6)
C91 C92 C93 C94 -1.6(12)
C92 C93 C94 C95 2.7(13)
C93 C94 C95 C96 -1.9(14)
C94 C95 C96 C91 0.1(13)
C92 C91 C96 C95 1.0(12)
P4 C91 C96 C95 170.8(6)
C91 P4 C101 C106 -57.5(8)
C107 P4 C101 C106 47.8(8)
Fe2 P4 C101 C106 169.6(6)
C91 P4 C101 C102 131.1(7)
C107 P4 C101 C102 -123.5(7)
Fe2 P4 C101 C102 -1.7(8)
C106 C101 C102 C103 2.5(12)
P4 C101 C102 C103 173.9(7)
C101 C102 C103 C104 -4.7(14)
C102 C103 C104 C105 4.1(16)
C103 C104 C105 C106 -1.4(16)
C102 C101 C106 C105 0.1(13)
P4 C101 C106 C105 -171.3(7)
C104 C105 C106 C101 -0.7(15)
C101 P4 C107 C108 135.1(6)
C91 P4 C107 C108 -124.1(6)
Fe2 P4 C107 C108 6.2(7)
P4 C107 C108 P5 20.7(7)
C111 P5 C108 C107 -165.5(5)
C121 P5 C108 C107 89.1(6)
Fe2 P5 C108 C107 -40.4(6)
C121 P5 C111 C112 156.1(6)
C108 P5 C111 C112 52.1(7)
Fe2 P5 C111 C112 -67.2(6)
C121 P5 C111 C116 -31.9(6)
C108 P5 C111 C116 -135.9(6)
Fe2 P5 C111 C116 104.8(5)
C116 C111 C112 C113 -1.4(11)
P5 C111 C112 C113 170.6(6)
C111 C112 C113 C114 2.2(11)
C112 C113 C114 C115 -3.2(11)
C113 C114 C115 C116 3.5(12)
C114 C115 C116 C111 -2.6(12)
C112 C111 C116 C115 1.5(11)
P5 C111 C116 C115 -170.5(6)
C111 P5 C121 C126 131.1(6)
C108 P5 C121 C126 -122.1(6)
Fe2 P5 C121 C126 -2.5(7)
C111 P5 C121 C122 -50.3(7)
C108 P5 C121 C122 56.5(7)
Fe2 P5 C121 C122 176.1(5)
C126 C121 C122 C123 -0.4(11)
P5 C121 C122 C123 -178.9(6)
C121 C122 C123 C124 1.8(12)
C122 C123 C124 C125 -2.8(13)
C123 C124 C125 C126 2.5(13)
C122 C121 C126 C125 0.1(11)
P5 C121 C126 C125 178.6(6)
C124 C125 C126 C121 -1.1(12)
C28 Fe3 C131 C135 140.1(4)
C132 Fe3 C131 C135 120.1(6)
C133 Fe3 C131 C135 81.3(4)
C134 Fe3 C131 C135 38.3(4)
P7 Fe3 C131 C135 -132.5(4)
P6 Fe3 C131 C135 -39.7(5)
C28 Fe3 C131 C132 20.0(6)
C135 Fe3 C131 C132 -120.1(6)
C133 Fe3 C131 C132 -38.8(4)
C134 Fe3 C131 C132 -81.8(4)
P7 Fe3 C131 C132 107.4(4)
P6 Fe3 C131 C132 -159.8(3)
C28 Fe3 C131 C136 -99.6(8)
C132 Fe3 C131 C136 -119.6(9)
C135 Fe3 C131 C136 120.3(9)
C133 Fe3 C131 C136 -158.4(9)
C134 Fe3 C131 C136 158.6(9)
P7 Fe3 C131 C136 -12.2(8)
P6 Fe3 C131 C136 80.5(8)
C135 C131 C132 C133 4.6(8)
C136 C131 C132 C133 -170.2(6)
Fe3 C131 C132 C133 63.2(5)
C135 C131 C132 C137 178.1(7)
C136 C131 C132 C137 3.3(12)
Fe3 C131 C132 C137 -123.3(8)
C135 C131 C132 Fe3 -58.6(5)
C136 C131 C132 Fe3 126.6(7)
C28 Fe3 C132 C131 -165.7(4)
C135 Fe3 C132 C131 36.5(4)
C133 Fe3 C132 C131 116.5(6)
C134 Fe3 C132 C131 79.8(4)
P7 Fe3 C132 C131 -81.1(4)
P6 Fe3 C132 C131 96.8(9)
C28 Fe3 C132 C133 77.8(4)
C135 Fe3 C132 C133 -80.0(4)
C131 Fe3 C132 C133 -116.5(6)
C134 Fe3 C132 C133 -36.7(4)
P7 Fe3 C132 C133 162.4(4)
P6 Fe3 C132 C133 -19.8(11)
C28 Fe3 C132 C137 -41.7(7)
C135 Fe3 C132 C137 160.5(8)
C131 Fe3 C132 C137 124.0(9)
C133 Fe3 C132 C137 -119.5(8)
C134 Fe3 C132 C137 -156.2(8)
P7 Fe3 C132 C137 42.9(7)
P6 Fe3 C132 C137 -139.2(8)
C131 C132 C133 C134 -3.0(8)
C137 C132 C133 C134 -176.8(7)
Fe3 C132 C133 C134 60.0(5)
C131 C132 C133 C138 170.6(6)
C137 C132 C133 C138 -3.3(12)
Fe3 C132 C133 C138 -126.5(7)
C131 C132 C133 Fe3 -63.0(5)
C137 C132 C133 Fe3 123.2(7)
C28 Fe3 C133 C134 137.1(4)
C132 Fe3 C133 C134 -119.5(6)
C135 Fe3 C133 C134 -37.6(4)
C131 Fe3 C133 C134 -80.7(4)
P7 Fe3 C133 C134 -148.6(3)
P6 Fe3 C133 C134 55.0(4)
C28 Fe3 C133 C132 -103.3(4)
C135 Fe3 C133 C132 82.0(4)
C131 Fe3 C133 C132 38.8(4)
C134 Fe3 C133 C132 119.5(6)
P7 Fe3 C133 C132 -29.1(6)
P6 Fe3 C133 C132 174.5(3)
C28 Fe3 C133 C138 16.0(8)
C132 Fe3 C133 C138 119.3(9)
C135 Fe3 C133 C138 -158.7(8)
C131 Fe3 C133 C138 158.1(8)
C134 Fe3 C133 C138 -121.1(9)
P7 Fe3 C133 C138 90.3(8)
P6 Fe3 C133 C138 -66.2(8)
C132 C133 C134 C135 0.3(8)
C138 C133 C134 C135 -173.3(7)
Fe3 C133 C134 C135 58.8(5)
C132 C133 C134 C139 171.1(7)
C138 C133 C134 C139 -2.5(11)
Fe3 C133 C134 C139 -130.4(7)
C132 C133 C134 Fe3 -58.5(5)
C138 C133 C134 Fe3 128.0(7)
C28 Fe3 C134 C133 -48.5(5)
C132 Fe3 C134 C133 37.3(4)
C135 Fe3 C134 C133 119.0(6)
C131 Fe3 C134 C133 80.9(4)
P7 Fe3 C134 C133 109.6(7)
P6 Fe3 C134 C133 -138.9(4)
C28 Fe3 C134 C135 -167.4(4)
C132 Fe3 C134 C135 -81.7(5)
C131 Fe3 C134 C135 -38.0(4)
C133 Fe3 C134 C135 -119.0(6)
P7 Fe3 C134 C135 -9.4(9)
P6 Fe3 C134 C135 102.2(4)
C28 Fe3 C134 C139 72.6(8)
C132 Fe3 C134 C139 158.4(8)
C135 Fe3 C134 C139 -119.9(9)
C131 Fe3 C134 C139 -158.0(8)
C133 Fe3 C134 C139 121.1(9)
P7 Fe3 C134 C139 -129.4(7)
P6 Fe3 C134 C139 -17.8(8)
C132 C131 C135 C134 -4.4(7)
C136 C131 C135 C134 170.4(6)
Fe3 C131 C135 C134 -62.4(5)
C132 C131 C135 C140 -172.6(7)
C136 C131 C135 C140 2.2(11)
Fe3 C131 C135 C140 129.4(7)
C132 C131 C135 Fe3 58.0(5)
C136 C131 C135 Fe3 -127.2(7)
C133 C134 C135 C131 2.5(7)
C139 C134 C135 C131 -168.3(7)
Fe3 C134 C135 C131 62.1(5)
C133 C134 C135 C140 171.0(6)
C139 C134 C135 C140 0.2(11)
Fe3 C134 C135 C140 -129.5(7)
C133 C134 C135 Fe3 -59.6(5)
C139 C134 C135 Fe3 129.7(7)
C28 Fe3 C135 C131 -92.0(7)
C132 Fe3 C135 C131 -37.0(4)
C133 Fe3 C135 C131 -80.4(4)
C134 Fe3 C135 C131 -117.5(6)
P7 Fe3 C135 C131 58.9(4)
P6 Fe3 C135 C131 154.7(3)
C28 Fe3 C135 C134 25.5(9)
C132 Fe3 C135 C134 80.5(5)
C131 Fe3 C135 C134 117.5(6)
C133 Fe3 C135 C134 37.1(4)
P7 Fe3 C135 C134 176.4(4)
P6 Fe3 C135 C134 -87.9(4)
C28 Fe3 C135 C140 145.6(7)
C132 Fe3 C135 C140 -159.3(8)
C131 Fe3 C135 C140 -122.4(9)
C133 Fe3 C135 C140 157.2(8)
C134 Fe3 C135 C140 120.2(9)
P7 Fe3 C135 C140 -63.5(8)
P6 Fe3 C135 C140 32.3(8)
C167 P6 C151 C152 -143.2(5)
C161 P6 C151 C152 -37.4(6)
Fe3 P6 C151 C152 93.2(5)
C167 P6 C151 C156 41.5(6)
C161 P6 C151 C156 147.4(6)
Fe3 P6 C151 C156 -82.0(6)
C156 C151 C152 C153 2.3(10)
P6 C151 C152 C153 -173.1(6)
C151 C152 C153 C154 -2.5(12)
C152 C153 C154 C155 0.1(12)
C153 C154 C155 C156 2.5(13)
C154 C155 C156 C151 -2.6(12)
C152 C151 C156 C155 0.2(10)
P6 C151 C156 C155 175.6(6)
C151 P6 C161 C162 118.7(6)
C167 P6 C161 C162 -134.9(6)
Fe3 P6 C161 C162 -13.5(7)
C151 P6 C161 C166 -61.9(7)
C167 P6 C161 C166 44.5(7)
Fe3 P6 C161 C166 165.9(5)
C166 C161 C162 C163 -0.7(12)
P6 C161 C162 C163 178.7(6)
C161 C162 C163 C164 1.2(12)
C162 C163 C164 C165 0.2(14)
C163 C164 C165 C166 -1.9(14)
C162 C161 C166 C165 -1.0(12)
P6 C161 C166 C165 179.6(6)
C164 C165 C166 C161 2.3(13)
C151 P6 C167 C168 -148.7(5)
C161 P6 C167 C168 109.1(5)
Fe3 P6 C167 C168 -18.2(6)
P6 C167 C168 P7 41.2(6)
C171 P7 C168 C167 79.1(5)
C181 P7 C168 C167 -175.1(5)
Fe3 P7 C168 C167 -48.5(5)
C181 P7 C171 C172 150.5(6)
C168 P7 C171 C172 -102.3(7)
Fe3 P7 C171 C172 13.3(8)
C181 P7 C171 C176 -36.0(7)
C168 P7 C171 C176 71.3(7)
Fe3 P7 C171 C176 -173.2(5)
C176 C171 C172 C173 -0.8(12)
P7 C171 C172 C173 173.0(6)
C171 C172 C173 C174 1.7(12)
C172 C173 C174 C175 0.1(11)
C173 C174 C175 C176 -3.0(12)
C174 C175 C176 C171 4.0(12)
C172 C171 C176 C175 -2.0(11)
P7 C171 C176 C175 -175.8(6)
C171 P7 C181 C186 142.1(6)
C168 P7 C181 C186 38.8(6)
Fe3 P7 C181 C186 -78.9(6)
C171 P7 C181 C182 -39.9(6)
C168 P7 C181 C182 -143.2(6)
Fe3 P7 C181 C182 99.1(6)
C186 C181 C182 C183 -2.2(11)
P7 C181 C182 C183 179.7(6)
C181 C182 C183 C184 2.9(11)
C182 C183 C184 C185 -1.2(12)
C183 C184 C185 C186 -1.1(12)
C182 C181 C186 C185 -0.1(10)
P7 C181 C186 C185 177.9(5)
C184 C185 C186 C181 1.8(11)

loop_
_platon_squeeze_void_nr
_platon_squeeze_void_average_x
_platon_squeeze_void_average_y
_platon_squeeze_void_average_z
_platon_squeeze_void_volume
_platon_squeeze_void_count_electrons
_platon_squeeze_void_content
1 -0.257 1.043 0.093 542 101 ' '
2 -0.261 -0.043 0.593 542 101 ' '
